data_7001601
loop_
_publ_author_name
'Bodizs, Gabriella'
'Raabe, Ines'
'Scopelliti, Rosario'
'Krossing, Ingo'
'Helm, Lothar'

_publ_section_title
;
 Synthesis, structures and characterisations of truly homoleptic
 acetonitrile Ln3+ complexes in solid state and in solution
;
_journal_issue 26
_journal_name_full 'Dalton Transactions'
_journal_page_first 5137
_journal_page_last 5147
_journal_paper_doi 10.1039/b822322j
_journal_year 2009
_chemical_formula_moiety '3(C16 Al F36 O4), C16 H24 N8 Tm, 2(C2 H3 N), 2(C H2 Cl2)'
_chemical_formula_sum 'C70 H34 Al3 Cl4 F108 N10 O12 Tm'
_chemical_formula_weight 3650.74
_chemical_name_systematic
;
?
;
_space_group_IT_number 14
_symmetry_cell_setting monoclinic
_symmetry_space_group_name_Hall '-P 2yn'
_symmetry_space_group_name_H-M 'P 1 21/n 1'
_atom_sites_solution_hydrogens geom
_atom_sites_solution_primary direct
_atom_sites_solution_secondary difmap
_audit_creation_method SHELXL-97
_cell_angle_alpha 90.00
_cell_angle_beta 95.8356(16)
_cell_angle_gamma 90.00
_cell_formula_units_Z 4
_cell_length_a 14.2597(2)
_cell_length_b 32.5055(5)
_cell_length_c 26.3390(4)
_cell_measurement_reflns_used 40004
_cell_measurement_temperature 140(2)
_cell_measurement_theta_max 27.3835
_cell_measurement_theta_min 2.6173
_cell_volume 12145.4(3)
_computing_cell_refinement
;
CrysAlis RED, Oxford Diffraction Ltd.,
Version 1.171.32.29 (release 10-06-2008 CrysAlis171 .NET)
(compiled Jun 10 2008,16:49:55)
;
_computing_data_collection
;
CrysAlis CCD, Oxford Diffraction Ltd.,
Version 1.171.32.29 (release 10-06-2008 CrysAlis171 .NET)
(compiled Jun 10 2008,16:49:55)
;
_computing_data_reduction
;
CrysAlis RED, Oxford Diffraction Ltd.,
Version 1.171.32.29 (release 10-06-2008 CrysAlis171 .NET)
(compiled Jun 10 2008,16:49:55)
;
_computing_molecular_graphics 'Bruker SHELXTL'
_computing_publication_material 'Bruker SHELXTL'
_computing_structure_refinement 'SHELXL-97 (Sheldrick, 1997)'
_computing_structure_solution 'SHELXS-97 (Sheldrick, 1990)'
_diffrn_ambient_temperature 140(2)
_diffrn_detector_area_resol_mean 8.2812
_diffrn_measured_fraction_theta_full 0.991
_diffrn_measured_fraction_theta_max 0.991
_diffrn_measurement_device_type 'Oxford Diffraction, KM4/Sapphire CCD'
_diffrn_measurement_method 'phi and omega scans'
_diffrn_radiation_monochromator graphite
_diffrn_radiation_source 'fine-focus sealed tube'
_diffrn_radiation_type MoK\a
_diffrn_radiation_wavelength 0.71073
_diffrn_reflns_av_R_equivalents 0.0490
_diffrn_reflns_av_sigmaI/netI 0.0493
_diffrn_reflns_limit_h_max 17
_diffrn_reflns_limit_h_min -17
_diffrn_reflns_limit_k_max 40
_diffrn_reflns_limit_k_min -40
_diffrn_reflns_limit_l_max 32
_diffrn_reflns_limit_l_min -32
_diffrn_reflns_number 105202
_diffrn_reflns_theta_full 26.37
_diffrn_reflns_theta_max 26.37
_diffrn_reflns_theta_min 2.62
_exptl_absorpt_coefficient_mu 1.063
_exptl_absorpt_correction_T_max 1.00000
_exptl_absorpt_correction_T_min 0.68306
_exptl_absorpt_correction_type multi-scan
_exptl_absorpt_process_details
;
CrysAlis RED, Oxford Diffraction Ltd.,
Version 1.171.32.29 (release 10-06-2008 CrysAlis171 .NET)
(compiled Jun 10 2008,16:49:55)
Empirical absorption correction using spherical harmonics,
implemented in SCALE3 ABSPACK scaling algorithm.
;
_exptl_crystal_colour colourless
_exptl_crystal_density_diffrn 1.997
_exptl_crystal_density_method 'not measured'
_exptl_crystal_description prismatic
_exptl_crystal_F_000 7072
_exptl_crystal_size_max 0.33
_exptl_crystal_size_mid 0.26
_exptl_crystal_size_min 0.14
_refine_diff_density_max 2.259
_refine_diff_density_min -1.715
_refine_diff_density_rms 0.147
_refine_ls_extinction_method none
_refine_ls_goodness_of_fit_ref 1.043
_refine_ls_hydrogen_treatment riding
_refine_ls_matrix_type full
_refine_ls_number_parameters 1873
_refine_ls_number_reflns 24599
_refine_ls_number_restraints 366
_refine_ls_restrained_S_all 1.111
_refine_ls_R_factor_all 0.1066
_refine_ls_R_factor_gt 0.0791
_refine_ls_shift/su_max 0.001
_refine_ls_shift/su_mean 0.000
_refine_ls_structure_factor_coef Fsqd
_refine_ls_weighting_details 'calc w=1/[\s^2^(Fo^2^)+(0.1257P)^2^+0.6368P] where P=(Fo^2^+2Fc^2^)/3'
_refine_ls_weighting_scheme calc
_refine_ls_wR_factor_gt 0.2091
_refine_ls_wR_factor_ref 0.2247
_reflns_number_gt 17798
_reflns_number_total 24599
_reflns_threshold_expression >2sigma(I)
_cod_data_source_file b822322j.txt
_cod_data_source_block 5
_cod_depositor_comments
;
The following automatic conversions were performed:
'_symmetry_cell_setting' value 'Monoclinic' changed to 'monoclinic'
according to '/home/saulius/struct/CIF-dictionaries/cif_core.dic'
dictionary named 'cif_core.dic' version 2.4.1 from 2010-06-29.

Automatic conversion script
Id: cif_fix_enum 1527 2010-12-29 10:47:43Z saulius 
;
_cod_original_cell_volume 12145.3(3)
_cod_original_sg_symbol_H-M P2(1)/n
_cod_database_code 7001601

loop_
_symmetry_equiv_pos_as_xyz
'x, y, z'
'-x+1/2, y+1/2, -z+1/2'
'-x, -y, -z'
'x-1/2, -y-1/2, z-1/2'

loop_
_atom_site_label
_atom_site_type_symbol
_atom_site_fract_x
_atom_site_fract_y
_atom_site_fract_z
_atom_site_U_iso_or_equiv
_atom_site_adp_type
_atom_site_occupancy
_atom_site_symmetry_multiplicity
_atom_site_calc_flag
_atom_site_refinement_flags
_atom_site_disorder_assembly
_atom_site_disorder_group
Tm1 Tm 0.76358(2) 0.400633(9) 0.713880(11) 0.02608(11) Uani 1 1 d . . .
N1 N 0.8837(4) 0.3512(2) 0.6987(2) 0.0348(14) Uani 1 1 d . . .
N2 N 0.6754(5) 0.3377(2) 0.7022(2) 0.0351(14) Uani 1 1 d . . .
N3 N 0.8015(5) 0.3641(2) 0.7925(2) 0.0376(15) Uani 1 1 d . . .
N4 N 0.6284(4) 0.40719(19) 0.7602(2) 0.0325(13) Uani 1 1 d . . .
N5 N 0.8130(5) 0.4514(2) 0.7773(3) 0.0388(15) Uani 1 1 d . . .
N6 N 0.6784(4) 0.46129(19) 0.6820(2) 0.0327(14) Uani 1 1 d . . .
N7 N 0.8890(4) 0.4403(2) 0.6814(2) 0.0345(14) Uani 1 1 d . . .
N8 N 0.7322(4) 0.39144(17) 0.6225(2) 0.0274(12) Uani 1 1 d . . .
C1 C 0.9369(5) 0.3259(2) 0.6970(3) 0.0342(16) Uani 1 1 d . . .
C2 C 1.0063(6) 0.2929(3) 0.6964(3) 0.046(2) Uani 1 1 d . . .
H2A H 1.0664 0.3043 0.6880 0.070 Uiso 1 1 calc R . .
H2B H 0.9839 0.2724 0.6707 0.070 Uiso 1 1 calc R . .
H2C H 1.0153 0.2799 0.7301 0.070 Uiso 1 1 calc R . .
C3 C 0.6310(6) 0.3088(2) 0.7036(3) 0.0369(17) Uani 1 1 d . . .
C4 C 0.5742(8) 0.2722(3) 0.7059(4) 0.060(3) Uani 1 1 d . . .
H4A H 0.5470 0.2714 0.7386 0.090 Uiso 1 1 calc R . .
H4B H 0.6136 0.2478 0.7027 0.090 Uiso 1 1 calc R . .
H4C H 0.5233 0.2726 0.6779 0.090 Uiso 1 1 calc R . .
C5 C 0.8043(5) 0.3456(2) 0.8292(3) 0.0333(16) Uani 1 1 d . . .
C6 C 0.8053(7) 0.3218(3) 0.8759(4) 0.056(2) Uani 1 1 d . . .
H6A H 0.7928 0.2928 0.8674 0.083 Uiso 1 1 calc R . .
H6B H 0.7565 0.3322 0.8963 0.083 Uiso 1 1 calc R . .
H6C H 0.8672 0.3243 0.8956 0.083 Uiso 1 1 calc R . .
C7 C 0.5687(5) 0.4066(2) 0.7859(3) 0.0324(16) Uani 1 1 d . . .
C8 C 0.4937(6) 0.4055(3) 0.8188(3) 0.048(2) Uani 1 1 d . . .
H8A H 0.4840 0.3772 0.8297 0.072 Uiso 1 1 calc R . .
H8B H 0.4355 0.4159 0.8002 0.072 Uiso 1 1 calc R . .
H8C H 0.5107 0.4228 0.8488 0.072 Uiso 1 1 calc R . .
C9 C 0.8319(6) 0.4744(3) 0.8089(3) 0.0394(18) Uani 1 1 d . . .
C10 C 0.8568(7) 0.5037(3) 0.8489(3) 0.055(2) Uani 1 1 d . . .
H10A H 0.8151 0.5002 0.8760 0.082 Uiso 1 1 calc R . .
H10B H 0.8500 0.5317 0.8351 0.082 Uiso 1 1 calc R . .
H10C H 0.9223 0.4992 0.8630 0.082 Uiso 1 1 calc R . .
C11 C 0.6226(6) 0.4851(2) 0.6708(3) 0.0370(17) Uani 1 1 d . . .
C12 C 0.5478(7) 0.5151(3) 0.6558(5) 0.061(3) Uani 1 1 d . . .
H12A H 0.5252 0.5112 0.6197 0.092 Uiso 1 1 calc R . .
H12B H 0.5729 0.5430 0.6609 0.092 Uiso 1 1 calc R . .
H12C H 0.4955 0.5111 0.6767 0.092 Uiso 1 1 calc R . .
C13 C 0.9478(6) 0.4593(2) 0.6683(3) 0.0359(17) Uani 1 1 d . . .
C14 C 1.0234(7) 0.4845(3) 0.6516(4) 0.058(3) Uani 1 1 d . . .
H14A H 1.0062 0.4935 0.6163 0.086 Uiso 1 1 calc R . .
H14B H 1.0816 0.4683 0.6533 0.086 Uiso 1 1 calc R . .
H14C H 1.0332 0.5086 0.6738 0.086 Uiso 1 1 calc R . .
C15 C 0.7147(5) 0.3869(2) 0.5801(3) 0.0286(15) Uani 1 1 d . . .
C16 C 0.6922(6) 0.3810(3) 0.5255(3) 0.0393(18) Uani 1 1 d . . .
H16A H 0.6294 0.3921 0.5150 0.059 Uiso 1 1 calc R . .
H16B H 0.6931 0.3515 0.5177 0.059 Uiso 1 1 calc R . .
H16C H 0.7390 0.3952 0.5071 0.059 Uiso 1 1 calc R . .
Al1 Al 0.79815(14) 0.65219(6) 1.02577(7) 0.0228(4) Uani 1 1 d . . .
F1 F 0.8133(6) 0.77622(18) 1.0163(3) 0.080(2) Uani 1 1 d . . .
F2 F 0.6861(6) 0.7403(2) 1.0138(3) 0.105(3) Uani 1 1 d . . .
F3 F 0.7035(5) 0.7857(2) 0.9564(3) 0.091(2) Uani 1 1 d . . .
F4 F 0.6374(6) 0.7054(3) 0.9233(4) 0.137(4) Uani 1 1 d . . .
F5 F 0.7489(9) 0.6744(2) 0.8916(3) 0.132(4) Uani 1 1 d . . .
F6 F 0.7212(8) 0.7374(3) 0.8711(3) 0.125(4) Uani 1 1 d . . .
F7 F 0.8691(5) 0.77937(18) 0.9166(3) 0.082(2) Uani 1 1 d . . .
F8 F 0.9092(8) 0.7180(2) 0.8975(4) 0.122(4) Uani 1 1 d . . .
F9 F 0.9527(5) 0.7417(2) 0.9706(4) 0.099(3) Uani 1 1 d . . .
F10 F 0.8593(4) 0.54145(18) 0.9761(3) 0.084(2) Uani 1 1 d . . .
F11 F 0.8433(5) 0.5961(2) 0.9318(2) 0.0725(18) Uani 1 1 d . . .
F12 F 0.9664(5) 0.5588(2) 0.9289(3) 0.096(3) Uani 1 1 d . . .
F13 F 0.9914(4) 0.64549(19) 0.9403(2) 0.0673(16) Uani 1 1 d . . .
F14 F 1.1072(4) 0.60848(17) 0.9739(3) 0.0674(17) Uani 1 1 d . . .
F15 F 1.0513(4) 0.65752(16) 1.0158(2) 0.0595(14) Uani 1 1 d . . .
F16 F 1.0575(5) 0.53967(17) 1.0204(4) 0.092(2) Uani 1 1 d . . .
F17 F 1.0712(4) 0.5892(2) 1.0751(3) 0.0737(18) Uani 1 1 d . . .
F18 F 0.9518(5) 0.5497(2) 1.0710(3) 0.090(2) Uani 1 1 d . . .
F19 F 0.8597(6) 0.7501(2) 1.1206(3) 0.093(2) Uani 1 1 d . . .
F20 F 0.9549(4) 0.7086(2) 1.0910(2) 0.0741(18) Uani 1 1 d . . .
F21 F 0.9637(5) 0.7189(2) 1.1715(2) 0.084(2) Uani 1 1 d . . .
F22 F 0.9711(5) 0.6371(2) 1.1394(3) 0.086(2) Uani 1 1 d . . .
F23 F 0.9053(6) 0.6448(3) 1.2085(3) 0.100(3) Uani 1 1 d . . .
F24 F 0.8428(6) 0.6068(2) 1.1477(3) 0.097(3) Uani 1 1 d . . .
F25 F 0.7930(5) 0.7101(3) 1.2103(3) 0.106(3) Uani 1 1 d . . .
F26 F 0.7094(6) 0.6590(3) 1.1801(3) 0.115(3) Uani 1 1 d . . .
F27 F 0.6965(5) 0.7177(3) 1.1426(3) 0.099(3) Uani 1 1 d . . .
F28 F 0.7098(5) 0.5538(2) 1.0436(3) 0.094(2) Uani 1 1 d . . .
F29 F 0.6466(5) 0.5900(2) 1.0962(2) 0.0706(17) Uani 1 1 d . . .
F30 F 0.5610(5) 0.5486(2) 1.0501(3) 0.088(2) Uani 1 1 d . . .
F31 F 0.5735(5) 0.6613(2) 1.0631(3) 0.094(2) Uani 1 1 d . . .
F32 F 0.4641(5) 0.6198(2) 1.0371(4) 0.111(3) Uani 1 1 d . . .
F33 F 0.5101(6) 0.6635(2) 0.9872(3) 0.099(2) Uani 1 1 d . . .
F34 F 0.4952(5) 0.5725(2) 0.9554(3) 0.089(2) Uani 1 1 d . . .
F35 F 0.5795(6) 0.6145(2) 0.9197(2) 0.083(2) Uani 1 1 d . . .
F36 F 0.6370(5) 0.5574(2) 0.9464(3) 0.082(2) Uani 1 1 d . . .
O1 O 0.8202(4) 0.69125(17) 0.9848(2) 0.0455(14) Uani 1 1 d . . .
O2 O 0.8925(4) 0.61910(17) 1.0288(2) 0.0431(13) Uani 1 1 d . . .
O3 O 0.7902(4) 0.66832(19) 1.0876(2) 0.0439(14) Uani 1 1 d . . .
O4 O 0.6947(4) 0.62917(19) 1.0031(2) 0.0433(14) Uani 1 1 d . . .
C17 C 0.7914(6) 0.7235(2) 0.9550(3) 0.0386(18) Uani 1 1 d . . .
C18 C 0.7477(8) 0.7573(3) 0.9858(5) 0.062(3) Uani 1 1 d . . .
C19 C 0.7252(12) 0.7098(4) 0.9091(5) 0.090(5) Uani 1 1 d . . .
C20 C 0.8824(9) 0.7417(3) 0.9350(5) 0.066(3) Uani 1 1 d . . .
C21 C 0.9559(5) 0.5983(2) 1.0043(3) 0.0355(17) Uani 1 1 d . . .
C22 C 0.9068(7) 0.5732(3) 0.9594(4) 0.058(3) Uani 1 1 d . . .
C23 C 1.0271(6) 0.6274(3) 0.9837(4) 0.046(2) Uani 1 1 d . . .
C24 C 1.0104(8) 0.5693(3) 1.0441(5) 0.066(3) Uani 1 1 d . . .
C25 C 0.8332(6) 0.6784(3) 1.1336(3) 0.0409(19) Uani 1 1 d . . .
C26 C 0.9032(8) 0.7141(3) 1.1293(4) 0.058(3) Uani 1 1 d . . .
C27 C 0.8866(8) 0.6420(4) 1.1576(4) 0.064(3) Uani 1 1 d . . .
C28 C 0.7554(9) 0.6924(5) 1.1674(4) 0.076(4) Uani 1 1 d . . .
C29 C 0.6153(5) 0.6081(2) 1.0091(3) 0.0354(17) Uani 1 1 d . . .
C30 C 0.6328(6) 0.5743(3) 1.0498(3) 0.046(2) Uani 1 1 d . . .
C31 C 0.5392(6) 0.6378(3) 1.0246(4) 0.050(2) Uani 1 1 d . . .
C32 C 0.5820(7) 0.5883(3) 0.9565(3) 0.051(2) Uani 1 1 d . . .
Al2 Al 0.25102(14) 0.38270(6) 0.52366(7) 0.0234(4) Uani 1 1 d . . .
F37 F -0.0387(4) 0.3987(2) 0.4746(2) 0.0743(18) Uani 1 1 d . . .
F38 F 0.0159(5) 0.3461(2) 0.4425(2) 0.079(2) Uani 1 1 d . . .
F39 F -0.0959(5) 0.3393(3) 0.4878(3) 0.124(4) Uani 1 1 d . . .
F40 F 0.0601(9) 0.2849(2) 0.5091(3) 0.134(4) Uani 1 1 d . . .
F41 F -0.0117(5) 0.2993(2) 0.5734(3) 0.099(3) Uani 1 1 d . . .
F42 F 0.1374(5) 0.3037(2) 0.5797(2) 0.0746(18) Uani 1 1 d . . .
F43 F -0.0663(6) 0.3795(4) 0.5781(3) 0.148(5) Uani 1 1 d . . .
F44 F 0.0675(5) 0.3708(2) 0.6188(2) 0.0740(18) Uani 1 1 d . . .
F45 F 0.0469(9) 0.4209(2) 0.5657(3) 0.138(4) Uani 1 1 d . . .
F46 F 0.3461(5) 0.31225(19) 0.6477(2) 0.080(2) Uani 1 1 d . . .
F47 F 0.2617(5) 0.3533(3) 0.6860(3) 0.103(3) Uani 1 1 d . . .
F48 F 0.4118(4) 0.3513(2) 0.7064(2) 0.0670(16) Uani 1 1 d . . .
F49 F 0.2346(5) 0.4296(3) 0.6450(4) 0.113(3) Uani 1 1 d . . .
F50 F 0.3588(5) 0.45614(17) 0.6198(3) 0.0725(18) Uani 1 1 d . . .
F51 F 0.3617(6) 0.4314(2) 0.6958(2) 0.095(2) Uani 1 1 d . . .
F52 F 0.4932(4) 0.34737(18) 0.6107(3) 0.0710(17) Uani 1 1 d . . .
F53 F 0.5135(4) 0.40349(18) 0.6523(2) 0.0633(15) Uani 1 1 d . . .
F54 F 0.4662(4) 0.40501(19) 0.5727(2) 0.0696(17) Uani 1 1 d . . .
F55 F 0.4173(4) 0.46641(17) 0.4841(2) 0.0636(15) Uani 1 1 d . . .
F56 F 0.3565(4) 0.51194(16) 0.5295(2) 0.0616(15) Uani 1 1 d . . .
F57 F 0.3479(4) 0.51860(15) 0.4475(2) 0.0616(15) Uani 1 1 d . . .
F58 F 0.1745(5) 0.4984(2) 0.5476(3) 0.084(2) Uani 1 1 d . . .
F59 F 0.1737(5) 0.5330(2) 0.4783(3) 0.088(2) Uani 1 1 d . . .
F60 F 0.0854(5) 0.4798(3) 0.4817(3) 0.096(2) Uani 1 1 d . . .
F61 F 0.1898(5) 0.48388(19) 0.3950(2) 0.0747(18) Uani 1 1 d . . .
F62 F 0.2996(5) 0.43905(17) 0.4054(2) 0.0657(16) Uani 1 1 d . . .
F63 F 0.1624(5) 0.42308(19) 0.4224(2) 0.076(2) Uani 1 1 d . . .
F64 F 0.4927(6) 0.3241(2) 0.4977(5) 0.153(5) Uani 1 1 d . . .
F65 F 0.4628(6) 0.3724(3) 0.4420(6) 0.148(5) Uani 1 1 d . . .
F66 F 0.4791(7) 0.3102(3) 0.4175(5) 0.154(5) Uani 1 1 d . . .
F67 F 0.3217(9) 0.3558(3) 0.3730(3) 0.133(4) Uani 1 1 d . . .
F68 F 0.2979(12) 0.2908(3) 0.3786(3) 0.192(7) Uani 1 1 d . . .
F69 F 0.1964(8) 0.3342(4) 0.4051(5) 0.161(5) Uani 1 1 d . . .
F70 F 0.3807(6) 0.25507(19) 0.4652(3) 0.084(2) Uani 1 1 d . . .
F71 F 0.2376(6) 0.2738(4) 0.4731(5) 0.167(5) Uani 1 1 d . . .
F72 F 0.3468(7) 0.2875(3) 0.5302(3) 0.110(3) Uani 1 1 d . . .
O5 O 0.1384(4) 0.3672(3) 0.5175(3) 0.066(2) Uani 1 1 d . . .
O6 O 0.2982(5) 0.37328(18) 0.5850(2) 0.0565(18) Uani 1 1 d . . .
O7 O 0.2590(5) 0.43491(17) 0.5138(2) 0.0552(18) Uani 1 1 d . . .
O8 O 0.3082(6) 0.3583(3) 0.4802(3) 0.089(3) Uani 1 1 d . . .
C33 C 0.0548(5) 0.3551(2) 0.5305(3) 0.0319(16) Uani 1 1 d . . .
C34 C -0.0158(6) 0.3592(3) 0.4828(3) 0.050(2) Uani 1 1 d . . .
C35 C 0.0627(9) 0.3101(3) 0.5484(4) 0.060(3) Uani 1 1 d . . .
C36 C 0.0217(10) 0.3814(4) 0.5743(4) 0.074(3) Uani 1 1 d . . .
C37 C 0.3542(5) 0.3834(2) 0.6265(3) 0.0354(17) Uani 1 1 d . . .
C38 C 0.3430(7) 0.3496(3) 0.6675(4) 0.057(3) Uani 1 1 d . . .
C39 C 0.3267(7) 0.4252(3) 0.6478(4) 0.057(3) Uani 1 1 d . . .
C40 C 0.4571(6) 0.3854(3) 0.6157(3) 0.045(2) Uani 1 1 d . . .
C41 C 0.2498(7) 0.4671(3) 0.4817(4) 0.047(2) Uani 1 1 d . . .
C42 C 0.3431(7) 0.4912(3) 0.4857(4) 0.051(2) Uani 1 1 d . . .
C43 C 0.1714(8) 0.4953(3) 0.4977(5) 0.066(3) Uani 1 1 d . . .
C44 C 0.2244(7) 0.4530(3) 0.4252(4) 0.054(2) Uani 1 1 d . . .
C45 C 0.3406(6) 0.3260(3) 0.4552(3) 0.044(2) Uani 1 1 d . . .
C46 C 0.4429(9) 0.3331(4) 0.4517(7) 0.094(5) Uani 1 1 d . . .
C47 C 0.2892(13) 0.3243(5) 0.4023(5) 0.096(5) Uani 1 1 d . . .
C48 C 0.3275(8) 0.2852(4) 0.4827(5) 0.075(3) Uani 1 1 d . . .
Al3 Al 0.19408(15) 0.61389(6) 0.76649(7) 0.0254(4) Uani 1 1 d . . .
F73 F 0.2425(8) 0.6869(3) 0.6611(5) 0.139(4) Uani 1 1 d U . .
F74 F 0.1474(9) 0.6432(4) 0.6261(4) 0.166(5) Uani 1 1 d U . .
F75 F 0.2943(8) 0.6552(3) 0.5944(3) 0.133(4) Uani 1 1 d U . .
F76 F 0.1806(7) 0.5613(3) 0.6578(3) 0.133(4) Uani 1 1 d DU . .
F77 F 0.2553(9) 0.5761(3) 0.5958(3) 0.158(4) Uani 1 1 d DU . .
F78 F 0.3220(8) 0.5482(3) 0.6637(5) 0.181(5) Uani 1 1 d DU . .
F79 F 0.4285(8) 0.6074(3) 0.6353(6) 0.178(5) Uani 1 1 d DU . .
F80 F 0.4276(9) 0.6057(4) 0.7164(6) 0.205(6) Uani 1 1 d DU . .
F81 F 0.4104(8) 0.6642(3) 0.6763(4) 0.155(4) Uani 1 1 d DU . .
F82 F 0.2102(7) 0.4898(2) 0.7407(4) 0.122(3) Uani 1 1 d DU . .
F83 F 0.3567(6) 0.5076(3) 0.7717(4) 0.138(4) Uani 1 1 d DU . .
F84 F 0.2690(10) 0.4616(3) 0.8117(5) 0.192(5) Uani 1 1 d DU . .
F85 F 0.3801(6) 0.5649(2) 0.8329(4) 0.105(3) Uani 1 1 d DU . .
F86 F 0.3588(7) 0.5098(3) 0.8739(5) 0.159(4) Uani 1 1 d DU . .
F87 F 0.2712(10) 0.5669(3) 0.8896(3) 0.163(4) Uani 1 1 d DU . .
F88 F 0.1852(7) 0.4953(4) 0.8830(4) 0.191(5) Uani 1 1 d DU . .
F89 F 0.1045(8) 0.5489(4) 0.8588(4) 0.192(5) Uani 1 1 d DU . .
F90 F 0.0930(7) 0.4959(4) 0.8043(5) 0.174(5) Uani 1 1 d DU . .
F91 F 0.4196(8) 0.6452(3) 0.8280(5) 0.161(4) Uani 1 1 d DU . .
F92 F 0.3567(8) 0.6477(3) 0.9071(3) 0.140(4) Uani 1 1 d DU . .
F93 F 0.4248(7) 0.7045(3) 0.8707(5) 0.179(5) Uani 1 1 d DU . .
F94 F 0.1828(8) 0.6618(3) 0.9024(3) 0.135(4) Uani 1 1 d DU . .
F95 F 0.2657(10) 0.7177(3) 0.9118(3) 0.179(5) Uani 1 1 d DU . .
F96 F 0.1412(8) 0.7157(3) 0.8495(5) 0.157(4) Uani 1 1 d DU . .
F97 F 0.2930(5) 0.75092(16) 0.8214(3) 0.0732(17) Uani 1 1 d DU . .
F98 F 0.2090(5) 0.7159(2) 0.7644(3) 0.100(3) Uani 1 1 d DU . .
F99 F 0.3591(7) 0.7072(3) 0.7718(3) 0.118(3) Uani 1 1 d DU . .
F100 F -0.0113(12) 0.6108(3) 0.8314(3) 0.175(5) Uani 1 1 d U . .
F101 F -0.0222(8) 0.6738(2) 0.8149(3) 0.120(3) Uani 1 1 d U . .
F102 F -0.1376(10) 0.6331(4) 0.7964(5) 0.168(5) Uani 1 1 d U . .
F103 F 0.0226(5) 0.6991(2) 0.7265(3) 0.084(2) Uani 1 1 d U . .
F104 F -0.1173(5) 0.6812(2) 0.7132(3) 0.099(2) Uani 1 1 d U . .
F105 F -0.0251(8) 0.6590(3) 0.6641(3) 0.117(3) Uani 1 1 d U . .
F106 F -0.1476(7) 0.5990(3) 0.7024(4) 0.121(3) Uani 1 1 d U . .
F107 F -0.0142(8) 0.5796(3) 0.6816(3) 0.134(4) Uani 1 1 d U . .
F108 F -0.0553(7) 0.5600(2) 0.7516(3) 0.111(3) Uani 1 1 d U . .
O9 O 0.2520(8) 0.6213(3) 0.7142(3) 0.092(3) Uani 1 1 d U . .
O10 O 0.2073(5) 0.56366(17) 0.7834(2) 0.0541(16) Uani 1 1 d U . .
O11 O 0.2427(6) 0.64448(19) 0.8146(2) 0.069(2) Uani 1 1 d U . .
O12 O 0.0810(6) 0.6241(3) 0.7503(4) 0.105(3) Uani 1 1 d U . .
C49 C 0.2851(9) 0.6166(3) 0.6700(4) 0.067(2) Uani 1 1 d U . .
C50 C 0.2460(13) 0.6550(5) 0.6357(5) 0.097(3) Uani 1 1 d U . .
C51 C 0.2558(9) 0.5763(4) 0.6445(4) 0.097(3) Uani 1 1 d DU . .
C52 C 0.3978(15) 0.6237(4) 0.6743(5) 0.121(4) Uani 1 1 d DU . .
C53 C 0.2299(9) 0.5321(3) 0.8139(5) 0.069(2) Uani 1 1 d U . .
C54 C 0.2693(10) 0.4964(5) 0.7828(6) 0.118(4) Uani 1 1 d DU . .
C55 C 0.3202(11) 0.5445(4) 0.8572(6) 0.104(3) Uani 1 1 d DU . .
C56 C 0.1539(12) 0.5173(4) 0.8412(5) 0.137(4) Uani 1 1 d DU . .
C57 C 0.2750(8) 0.6794(3) 0.8367(3) 0.068(2) Uani 1 1 d DU . .
C58 C 0.3726(10) 0.6695(4) 0.8621(5) 0.125(4) Uani 1 1 d DU . .
C59 C 0.2094(9) 0.6948(4) 0.8777(5) 0.117(4) Uani 1 1 d DU . .
C60 C 0.2803(7) 0.7147(3) 0.7984(4) 0.083(3) Uani 1 1 d DU . .
C61 C -0.0110(7) 0.6292(3) 0.7458(4) 0.055(2) Uani 1 1 d U . .
C62 C -0.0528(14) 0.6364(4) 0.7974(5) 0.091(3) Uani 1 1 d U . .
C63 C -0.0328(8) 0.6673(3) 0.7118(4) 0.058(2) Uani 1 1 d U . .
C64 C -0.0567(11) 0.5919(4) 0.7195(5) 0.077(3) Uani 1 1 d U . .
N9 N 0.3010(7) 0.5735(4) 1.1051(4) 0.092(4) Uani 1 1 d . . .
C65 C 0.2991(7) 0.5472(4) 1.0126(4) 0.065(3) Uani 1 1 d . . .
H65A H 0.2991 0.5709 0.9897 0.097 Uiso 1 1 calc R . .
H65B H 0.2422 0.5307 1.0037 0.097 Uiso 1 1 calc R . .
H65C H 0.3550 0.5303 1.0093 0.097 Uiso 1 1 calc R . .
C66 C 0.3003(7) 0.5614(4) 1.0649(4) 0.057(2) Uani 1 1 d . . .
N10 N 0.4337(8) 0.6958(3) 1.1695(4) 0.077(3) Uani 1 1 d . . .
C67 C 0.4847(10) 0.7479(4) 1.1040(5) 0.084(4) Uani 1 1 d . . .
H67A H 0.5421 0.7623 1.1179 0.125 Uiso 1 1 calc R . .
H67B H 0.4340 0.7680 1.0959 0.125 Uiso 1 1 calc R . .
H67C H 0.4968 0.7332 1.0729 0.125 Uiso 1 1 calc R . .
C68 C 0.4573(8) 0.7193(3) 1.1408(4) 0.063(3) Uani 1 1 d . . .
Cl1 Cl -0.4017(3) 0.51388(14) 0.8220(2) 0.1181(15) Uani 1 1 d . . .
Cl2 Cl -0.3299(3) 0.57536(17) 0.7604(3) 0.143(2) Uani 1 1 d . . .
C69 C -0.4082(13) 0.5650(6) 0.8030(6) 0.128(7) Uani 1 1 d . . .
H69A H -0.4728 0.5711 0.7873 0.154 Uiso 1 1 calc R . .
H69B H -0.3951 0.5830 0.8332 0.154 Uiso 1 1 calc R . .
Cl3 Cl 0.3124(4) 0.24961(17) 0.26287(18) 0.1237(15) Uani 1 1 d . . .
Cl4 Cl 0.4147(7) 0.3152(2) 0.2209(4) 0.232(4) Uani 1 1 d . . .
C70 C 0.3469(16) 0.3046(10) 0.2594(10) 0.205(14) Uani 1 1 d . . .
H70A H 0.2889 0.3212 0.2516 0.246 Uiso 1 1 calc R . .
H70B H 0.3756 0.3132 0.2936 0.246 Uiso 1 1 calc R . .

loop_
_atom_site_aniso_label
_atom_site_aniso_U_11
_atom_site_aniso_U_22
_atom_site_aniso_U_33
_atom_site_aniso_U_23
_atom_site_aniso_U_13
_atom_site_aniso_U_12
Tm1 0.02660(16) 0.03014(17) 0.02214(16) 0.00012(12) 0.00553(11) 0.00150(13)
N1 0.034(3) 0.040(4) 0.032(3) 0.002(3) 0.011(3) 0.007(3)
N2 0.042(4) 0.034(4) 0.029(3) 0.001(3) 0.006(3) 0.001(3)
N3 0.037(4) 0.049(4) 0.027(3) 0.000(3) 0.002(3) 0.005(3)
N4 0.030(3) 0.037(4) 0.031(3) -0.001(3) 0.008(3) 0.000(3)
N5 0.036(4) 0.046(4) 0.034(4) -0.005(3) 0.005(3) -0.004(3)
N6 0.039(3) 0.028(3) 0.032(3) -0.001(2) 0.008(3) 0.002(3)
N7 0.031(3) 0.036(3) 0.037(4) -0.003(3) 0.006(3) 0.001(3)
N8 0.031(3) 0.028(3) 0.024(3) 0.000(2) 0.007(2) 0.002(2)
C1 0.035(4) 0.040(4) 0.028(4) 0.005(3) 0.007(3) 0.007(3)
C2 0.055(5) 0.050(5) 0.036(4) 0.009(4) 0.013(4) 0.025(4)
C3 0.048(5) 0.030(4) 0.034(4) 0.007(3) 0.010(3) 0.000(4)
C4 0.084(7) 0.040(5) 0.057(6) 0.001(4) 0.019(5) -0.018(5)
C5 0.035(4) 0.034(4) 0.029(4) 0.000(3) -0.006(3) 0.009(3)
C6 0.064(6) 0.057(6) 0.044(5) 0.025(4) -0.006(4) -0.009(5)
C7 0.032(4) 0.036(4) 0.030(4) 0.000(3) 0.005(3) 0.003(3)
C8 0.039(4) 0.068(6) 0.040(5) 0.002(4) 0.018(4) 0.005(4)
C9 0.037(4) 0.049(5) 0.033(4) -0.002(4) 0.003(3) -0.011(4)
C10 0.063(6) 0.061(6) 0.039(5) -0.010(4) -0.001(4) -0.015(5)
C11 0.038(4) 0.028(4) 0.045(5) 0.002(3) 0.009(4) 0.002(3)
C12 0.047(5) 0.044(5) 0.093(8) 0.009(5) 0.007(5) 0.018(4)
C13 0.038(4) 0.031(4) 0.040(4) -0.010(3) 0.009(3) 0.001(3)
C14 0.045(5) 0.053(5) 0.080(7) -0.021(5) 0.029(5) -0.016(4)
C15 0.030(4) 0.023(3) 0.033(4) 0.002(3) 0.005(3) 0.000(3)
C16 0.050(5) 0.039(4) 0.028(4) -0.002(3) -0.002(3) -0.001(4)
Al1 0.0250(10) 0.0215(9) 0.0222(10) -0.0028(7) 0.0040(8) -0.0008(8)
F1 0.123(6) 0.049(3) 0.068(4) -0.018(3) 0.006(4) 0.003(4)
F2 0.106(6) 0.077(5) 0.148(7) 0.022(5) 0.092(6) 0.022(4)
F3 0.077(4) 0.059(4) 0.138(7) 0.027(4) 0.019(4) 0.035(3)
F4 0.091(6) 0.107(7) 0.194(10) 0.055(7) -0.076(7) -0.044(5)
F5 0.253(13) 0.059(5) 0.075(5) -0.014(4) -0.031(6) -0.029(6)
F6 0.195(9) 0.091(5) 0.074(5) 0.038(4) -0.057(6) -0.040(6)
F7 0.104(5) 0.047(3) 0.102(5) 0.025(3) 0.049(4) -0.005(3)
F8 0.191(9) 0.072(5) 0.121(7) 0.015(4) 0.109(7) 0.029(5)
F9 0.054(4) 0.071(5) 0.173(8) 0.019(5) 0.009(5) -0.008(3)
F10 0.067(4) 0.049(3) 0.144(7) -0.041(4) 0.039(4) -0.022(3)
F11 0.065(4) 0.097(5) 0.055(4) -0.034(3) 0.000(3) -0.009(3)
F12 0.075(4) 0.106(5) 0.117(6) -0.079(5) 0.049(4) -0.022(4)
F13 0.078(4) 0.074(4) 0.052(3) 0.009(3) 0.016(3) -0.002(3)
F14 0.048(3) 0.055(3) 0.104(5) 0.002(3) 0.031(3) 0.000(3)
F15 0.072(4) 0.043(3) 0.063(3) -0.002(2) 0.002(3) -0.023(3)
F16 0.070(4) 0.036(3) 0.175(8) 0.013(4) 0.041(5) 0.021(3)
F17 0.054(4) 0.086(4) 0.078(4) 0.022(4) -0.007(3) 0.013(3)
F18 0.072(4) 0.078(4) 0.125(6) 0.056(4) 0.036(4) 0.007(3)
F19 0.117(6) 0.058(4) 0.103(6) -0.006(4) 0.002(5) -0.016(4)
F20 0.067(4) 0.099(5) 0.059(4) -0.008(3) 0.020(3) -0.031(3)
F21 0.086(5) 0.111(5) 0.053(4) -0.019(3) -0.008(3) -0.046(4)
F22 0.065(4) 0.108(5) 0.079(5) -0.006(4) -0.014(4) 0.025(4)
F23 0.126(6) 0.114(6) 0.053(4) 0.019(4) -0.026(4) -0.010(5)
F24 0.123(7) 0.062(4) 0.097(6) 0.016(4) -0.021(5) -0.020(4)
F25 0.084(5) 0.170(8) 0.065(4) -0.072(5) 0.020(4) -0.015(5)
F26 0.094(5) 0.187(9) 0.073(5) -0.047(5) 0.052(4) -0.069(6)
F27 0.067(4) 0.140(7) 0.090(5) -0.045(5) 0.006(4) 0.033(5)
F28 0.105(5) 0.102(5) 0.079(5) 0.037(4) 0.030(4) 0.063(4)
F29 0.085(4) 0.089(4) 0.037(3) 0.009(3) 0.002(3) -0.012(3)
F30 0.098(5) 0.073(4) 0.090(5) 0.041(4) -0.006(4) -0.041(4)
F31 0.071(4) 0.104(5) 0.105(6) -0.055(5) -0.003(4) 0.031(4)
F32 0.049(4) 0.088(5) 0.206(10) -0.026(6) 0.057(5) -0.008(4)
F33 0.099(5) 0.086(5) 0.110(6) 0.034(4) 0.005(5) 0.037(4)
F34 0.070(4) 0.121(6) 0.070(4) -0.007(4) -0.018(3) -0.054(4)
F35 0.123(6) 0.083(4) 0.038(3) 0.008(3) -0.019(3) -0.032(4)
F36 0.090(5) 0.084(5) 0.069(4) -0.037(4) -0.002(4) 0.000(4)
O1 0.061(4) 0.031(3) 0.046(3) 0.009(2) 0.010(3) -0.001(3)
O2 0.041(3) 0.040(3) 0.049(3) -0.007(3) 0.011(3) 0.011(3)
O3 0.042(3) 0.061(4) 0.029(3) -0.019(3) 0.007(2) -0.005(3)
O4 0.036(3) 0.060(4) 0.034(3) -0.006(3) 0.005(2) -0.019(3)
C17 0.052(5) 0.024(4) 0.041(4) 0.007(3) 0.008(4) 0.002(3)
C18 0.065(6) 0.051(6) 0.075(7) 0.015(5) 0.025(6) 0.008(5)
C19 0.130(13) 0.061(8) 0.068(8) 0.013(6) -0.045(8) -0.025(8)
C20 0.081(8) 0.041(5) 0.080(8) 0.011(5) 0.027(7) 0.002(5)
C21 0.030(4) 0.026(4) 0.052(5) -0.005(3) 0.013(3) 0.003(3)
C22 0.053(6) 0.056(6) 0.068(7) -0.027(5) 0.018(5) -0.001(5)
C23 0.047(5) 0.043(5) 0.050(5) -0.001(4) 0.013(4) -0.006(4)
C24 0.055(6) 0.056(6) 0.090(8) 0.023(6) 0.020(6) 0.007(5)
C25 0.044(5) 0.053(5) 0.026(4) -0.010(3) 0.004(3) -0.007(4)
C26 0.064(6) 0.065(7) 0.045(5) -0.016(5) -0.001(5) -0.010(5)
C27 0.071(7) 0.070(7) 0.050(6) -0.007(5) -0.007(5) -0.013(6)
C28 0.072(8) 0.110(10) 0.050(6) -0.040(6) 0.024(6) -0.024(7)
C29 0.027(4) 0.044(4) 0.035(4) 0.000(3) -0.001(3) -0.009(3)
C30 0.047(5) 0.054(5) 0.037(5) 0.006(4) 0.008(4) -0.002(4)
C31 0.040(5) 0.055(6) 0.055(6) -0.005(4) 0.004(4) -0.003(4)
C32 0.058(6) 0.056(6) 0.036(5) -0.004(4) -0.003(4) -0.016(5)
Al2 0.0226(10) 0.0253(10) 0.0219(10) 0.0010(8) 0.0013(8) -0.0016(8)
F37 0.051(3) 0.101(5) 0.069(4) 0.027(4) -0.001(3) 0.024(3)
F38 0.123(6) 0.089(5) 0.024(3) -0.005(3) -0.008(3) 0.020(4)
F39 0.077(5) 0.189(9) 0.094(5) 0.067(6) -0.048(4) -0.082(5)
F40 0.286(13) 0.053(4) 0.060(4) -0.009(3) -0.003(6) 0.020(6)
F41 0.100(5) 0.123(6) 0.067(4) 0.049(4) -0.022(4) -0.074(5)
F42 0.081(4) 0.082(4) 0.059(4) 0.028(3) -0.004(3) 0.015(3)
F43 0.090(6) 0.285(14) 0.077(5) 0.027(7) 0.053(5) 0.093(8)
F44 0.106(5) 0.090(5) 0.027(3) -0.012(3) 0.009(3) -0.011(4)
F45 0.292(14) 0.064(5) 0.063(5) -0.024(4) 0.036(6) 0.029(7)
F46 0.114(5) 0.055(4) 0.063(4) 0.025(3) -0.027(4) -0.033(3)
F47 0.063(4) 0.164(8) 0.087(5) 0.052(5) 0.025(4) -0.013(5)
F48 0.076(4) 0.085(4) 0.035(3) 0.013(3) -0.018(3) -0.006(3)
F49 0.057(4) 0.136(7) 0.147(8) -0.003(6) 0.018(5) 0.041(4)
F50 0.087(4) 0.040(3) 0.084(4) -0.017(3) -0.023(4) 0.011(3)
F51 0.125(6) 0.108(6) 0.050(4) -0.038(4) -0.003(4) 0.042(5)
F52 0.076(4) 0.054(3) 0.085(4) -0.007(3) 0.016(3) 0.025(3)
F53 0.037(3) 0.067(4) 0.082(4) -0.002(3) -0.015(3) -0.011(2)
F54 0.068(4) 0.080(4) 0.066(4) 0.025(3) 0.032(3) 0.005(3)
F55 0.055(3) 0.045(3) 0.089(4) -0.004(3) -0.002(3) -0.002(3)
F56 0.072(4) 0.045(3) 0.068(4) -0.007(3) 0.006(3) -0.023(3)
F57 0.078(4) 0.033(3) 0.076(4) 0.012(2) 0.015(3) -0.010(3)
F58 0.087(5) 0.085(5) 0.085(5) -0.006(4) 0.027(4) -0.004(4)
F59 0.087(5) 0.057(4) 0.124(6) 0.024(4) 0.026(4) 0.024(3)
F60 0.058(4) 0.120(6) 0.110(6) 0.025(5) 0.007(4) -0.010(4)
F61 0.089(4) 0.067(4) 0.064(4) 0.037(3) -0.015(3) -0.003(3)
F62 0.096(5) 0.048(3) 0.053(3) 0.004(3) 0.006(3) -0.007(3)
F63 0.095(5) 0.070(4) 0.055(3) 0.022(3) -0.025(3) -0.042(4)
F64 0.080(5) 0.066(5) 0.289(14) -0.034(7) -0.096(7) 0.010(4)
F65 0.079(5) 0.065(5) 0.298(15) 0.016(7) 0.000(7) -0.005(4)
F66 0.125(7) 0.110(7) 0.250(13) 0.029(8) 0.138(9) 0.051(6)
F67 0.269(13) 0.090(6) 0.047(4) -0.008(4) 0.052(6) 0.036(7)
F68 0.41(2) 0.094(6) 0.058(5) -0.032(5) -0.062(8) -0.042(9)
F69 0.115(8) 0.195(12) 0.153(10) -0.002(8) -0.084(7) -0.003(8)
F70 0.118(6) 0.051(4) 0.082(5) -0.018(3) 0.000(4) -0.008(4)
F71 0.060(5) 0.191(11) 0.244(13) 0.090(10) -0.015(6) -0.059(6)
F72 0.147(8) 0.126(7) 0.058(4) 0.021(4) 0.016(5) 0.061(6)
O5 0.020(3) 0.117(6) 0.058(4) 0.046(4) -0.003(3) -0.012(3)
O6 0.077(4) 0.041(3) 0.044(3) 0.011(3) -0.031(3) -0.025(3)
O7 0.082(5) 0.033(3) 0.045(3) 0.016(3) -0.023(3) -0.025(3)
O8 0.119(7) 0.118(7) 0.036(4) 0.016(4) 0.029(4) 0.095(6)
C33 0.027(4) 0.045(4) 0.024(3) -0.002(3) 0.003(3) -0.011(3)
C34 0.038(5) 0.070(6) 0.039(5) 0.008(4) -0.007(4) -0.015(4)
C35 0.091(8) 0.049(5) 0.039(5) 0.000(4) -0.002(5) -0.003(5)
C36 0.108(10) 0.078(8) 0.038(6) -0.004(5) 0.025(6) 0.015(7)
C37 0.037(4) 0.039(4) 0.028(4) 0.002(3) -0.008(3) -0.005(3)
C38 0.056(6) 0.073(7) 0.039(5) 0.014(5) -0.002(4) -0.011(5)
C39 0.041(5) 0.070(7) 0.057(6) -0.015(5) -0.005(4) 0.015(5)
C40 0.045(5) 0.042(4) 0.047(5) -0.001(4) 0.000(4) 0.004(4)
C41 0.054(5) 0.035(4) 0.050(5) 0.014(4) -0.007(4) -0.011(4)
C42 0.062(6) 0.030(4) 0.061(6) 0.009(4) 0.007(5) -0.007(4)
C43 0.062(7) 0.060(7) 0.078(8) 0.016(6) 0.012(6) 0.001(5)
C44 0.063(6) 0.043(5) 0.053(6) 0.016(4) -0.010(5) -0.011(5)
C45 0.039(4) 0.056(5) 0.038(4) -0.012(4) 0.006(4) 0.012(4)
C46 0.050(7) 0.058(7) 0.176(16) -0.030(8) 0.022(8) 0.008(6)
C47 0.125(13) 0.098(11) 0.061(8) -0.010(8) -0.014(8) 0.008(9)
C48 0.052(6) 0.089(9) 0.084(9) -0.001(7) -0.002(6) 0.005(6)
Al3 0.0361(11) 0.0190(9) 0.0208(10) 0.0012(7) 0.0012(8) 0.0004(8)
F73 0.174(9) 0.059(5) 0.186(10) 0.024(6) 0.036(8) 0.021(5)
F74 0.134(8) 0.225(11) 0.125(8) 0.028(8) -0.051(7) 0.039(8)
F75 0.216(10) 0.141(7) 0.041(4) 0.038(4) 0.003(5) -0.078(7)
F76 0.171(8) 0.138(7) 0.096(6) -0.041(5) 0.044(6) -0.118(6)
F77 0.291(12) 0.113(7) 0.078(5) -0.052(5) 0.060(7) -0.106(8)
F78 0.197(10) 0.057(5) 0.307(14) 0.035(7) 0.110(10) 0.039(6)
F79 0.106(7) 0.129(8) 0.318(15) -0.036(9) 0.112(9) 0.017(6)
F80 0.143(9) 0.197(11) 0.251(13) 0.118(10) -0.095(9) -0.029(8)
F81 0.181(9) 0.137(8) 0.147(8) -0.011(7) 0.022(7) -0.109(7)
F82 0.149(8) 0.069(5) 0.138(7) -0.042(5) -0.042(6) 0.007(5)
F83 0.079(5) 0.171(9) 0.172(9) -0.044(7) 0.051(6) 0.009(6)
F84 0.284(13) 0.055(5) 0.232(12) 0.037(7) 0.002(11) 0.047(7)
F85 0.091(5) 0.088(5) 0.133(7) 0.020(5) -0.009(5) -0.014(4)
F86 0.125(7) 0.141(8) 0.200(10) 0.112(8) -0.034(7) 0.001(6)
F87 0.303(13) 0.134(8) 0.054(5) 0.003(5) 0.026(7) 0.018(9)
F88 0.135(8) 0.266(12) 0.180(9) 0.181(9) 0.053(7) 0.017(8)
F89 0.165(9) 0.289(14) 0.139(8) 0.040(9) 0.105(7) 0.115(9)
F90 0.072(6) 0.197(11) 0.250(13) 0.043(10) 0.004(7) -0.049(6)
F91 0.132(8) 0.130(8) 0.226(12) 0.047(8) 0.047(8) 0.045(7)
F92 0.158(8) 0.150(8) 0.100(6) 0.059(6) -0.052(6) -0.012(7)
F93 0.139(8) 0.147(8) 0.223(11) 0.048(8) -0.122(8) -0.055(7)
F94 0.217(10) 0.098(6) 0.106(6) 0.001(5) 0.098(7) -0.036(6)
F95 0.336(14) 0.128(7) 0.087(6) -0.063(5) 0.092(8) -0.111(8)
F96 0.145(9) 0.122(8) 0.207(11) 0.015(8) 0.040(8) 0.052(7)
F97 0.090(4) 0.033(3) 0.100(5) -0.013(3) 0.025(4) -0.017(3)
F98 0.099(5) 0.087(5) 0.103(5) 0.048(4) -0.045(4) -0.036(4)
F99 0.174(8) 0.109(6) 0.082(5) -0.008(4) 0.066(5) -0.057(6)
F100 0.367(15) 0.106(6) 0.047(4) 0.021(4) -0.001(7) 0.049(8)
F101 0.225(10) 0.080(5) 0.059(4) -0.030(4) 0.026(5) 0.024(6)
F102 0.184(10) 0.182(10) 0.161(9) -0.029(8) 0.135(8) -0.022(8)
F103 0.085(5) 0.077(4) 0.084(5) 0.007(4) -0.011(4) -0.016(4)
F104 0.072(4) 0.086(5) 0.129(6) 0.018(4) -0.034(4) 0.033(4)
F105 0.195(9) 0.116(6) 0.041(4) 0.001(4) 0.023(5) -0.022(6)
F106 0.118(7) 0.123(7) 0.111(6) 0.003(5) -0.037(5) -0.060(5)
F107 0.222(10) 0.085(5) 0.103(6) -0.056(5) 0.059(6) -0.003(6)
F108 0.167(8) 0.052(4) 0.113(6) 0.001(4) 0.014(6) -0.009(5)
O9 0.170(7) 0.066(5) 0.050(4) -0.003(3) 0.060(5) -0.035(5)
O10 0.088(4) 0.025(3) 0.049(3) 0.014(2) 0.008(3) 0.012(3)
O11 0.127(6) 0.039(3) 0.039(3) -0.010(3) -0.002(4) -0.036(4)
O12 0.057(4) 0.109(6) 0.141(7) -0.019(6) -0.022(5) 0.049(4)
C49 0.114(6) 0.050(4) 0.042(4) -0.005(3) 0.039(4) -0.021(4)
C50 0.142(8) 0.092(7) 0.060(6) -0.007(5) 0.021(6) -0.031(7)
C51 0.156(8) 0.067(6) 0.078(6) -0.027(5) 0.058(6) -0.035(6)
C52 0.137(8) 0.103(7) 0.124(8) 0.006(7) 0.017(7) -0.031(7)
C53 0.087(5) 0.046(4) 0.076(5) 0.039(4) 0.025(4) 0.018(4)
C54 0.141(8) 0.076(6) 0.137(8) 0.015(7) 0.007(7) 0.020(7)
C55 0.131(8) 0.082(6) 0.098(7) 0.042(6) 0.006(7) 0.008(6)
C56 0.114(8) 0.154(8) 0.149(8) 0.077(7) 0.039(7) 0.023(7)
C57 0.112(6) 0.048(4) 0.043(4) -0.005(4) 0.003(4) -0.033(4)
C58 0.144(8) 0.102(7) 0.119(8) 0.017(7) -0.033(7) -0.014(7)
C59 0.166(8) 0.095(7) 0.097(7) -0.006(6) 0.039(7) -0.045(7)
C60 0.113(7) 0.050(5) 0.082(6) 0.002(5) -0.021(6) -0.029(5)
C61 0.065(4) 0.051(4) 0.046(4) -0.012(3) -0.003(4) 0.026(4)
C62 0.157(8) 0.069(6) 0.049(5) -0.013(5) 0.022(6) 0.030(6)
C63 0.065(5) 0.065(5) 0.042(4) -0.003(4) -0.005(4) 0.009(4)
C64 0.101(7) 0.062(5) 0.066(6) -0.012(5) 0.004(5) 0.000(5)
N9 0.061(6) 0.165(12) 0.052(6) -0.008(7) 0.009(5) -0.023(7)
C65 0.049(6) 0.091(8) 0.055(6) -0.021(6) 0.012(5) -0.013(5)
C66 0.039(5) 0.081(7) 0.051(6) -0.001(5) 0.008(4) -0.011(5)
N10 0.089(7) 0.068(6) 0.075(7) 0.006(5) 0.017(6) -0.003(5)
C67 0.120(11) 0.060(7) 0.073(8) 0.013(6) 0.023(7) 0.036(7)
C68 0.075(7) 0.055(6) 0.058(6) -0.003(5) 0.008(5) 0.022(5)
Cl1 0.085(2) 0.101(3) 0.169(4) -0.016(3) 0.011(3) 0.016(2)
Cl2 0.093(3) 0.126(4) 0.216(6) -0.020(4) 0.047(3) -0.009(3)
C69 0.142(15) 0.158(16) 0.080(10) -0.042(10) -0.004(10) 0.085(13)
Cl3 0.127(4) 0.139(4) 0.106(3) -0.014(3) 0.019(3) -0.002(3)
Cl4 0.219(8) 0.133(5) 0.347(13) -0.030(7) 0.050(8) -0.038(5)
C70 0.131(17) 0.33(4) 0.17(2) -0.07(2) 0.117(17) -0.05(2)

loop_
_atom_type_symbol
_atom_type_description
_atom_type_scat_dispersion_real
_atom_type_scat_dispersion_imag
_atom_type_scat_source
C C 0.0033 0.0016 'International Tables Vol C Tables 4.2.6.8 and 6.1.1.4'
H H 0.0000 0.0000 'International Tables Vol C Tables 4.2.6.8 and 6.1.1.4'
N N 0.0061 0.0033 'International Tables Vol C Tables 4.2.6.8 and 6.1.1.4'
O O 0.0106 0.0060 'International Tables Vol C Tables 4.2.6.8 and 6.1.1.4'
F F 0.0171 0.0103 'International Tables Vol C Tables 4.2.6.8 and 6.1.1.4'
Al Al 0.0645 0.0514 'International Tables Vol C Tables 4.2.6.8 and 6.1.1.4'
Cl Cl 0.1484 0.1585 'International Tables Vol C Tables 4.2.6.8 and 6.1.1.4'
Tm Tm -0.3139 5.2483 'International Tables Vol C Tables 4.2.6.8 and 6.1.1.4'

loop_
_geom_angle_atom_site_label_1
_geom_angle_atom_site_label_2
_geom_angle_atom_site_label_3
_geom_angle
_geom_angle_site_symmetry_1
_geom_angle_site_symmetry_3
_geom_angle_publ_flag
N4 Tm1 N3 74.2(2) . . ?
N4 Tm1 N5 77.2(2) . . ?
N3 Tm1 N5 73.5(2) . . ?
N4 Tm1 N2 72.7(2) . . ?
N3 Tm1 N2 76.0(2) . . ?
N5 Tm1 N2 141.8(2) . . ?
N4 Tm1 N1 140.0(2) . . ?
N3 Tm1 N1 73.2(2) . . ?
N5 Tm1 N1 114.2(2) . . ?
N2 Tm1 N1 77.5(2) . . ?
N4 Tm1 N8 116.2(2) . . ?
N3 Tm1 N8 143.0(2) . . ?
N5 Tm1 N8 141.9(2) . . ?
N2 Tm1 N8 74.1(2) . . ?
N1 Tm1 N8 79.4(2) . . ?
N4 Tm1 N6 72.7(2) . . ?
N3 Tm1 N6 139.7(2) . . ?
N5 Tm1 N6 77.5(2) . . ?
N2 Tm1 N6 114.3(2) . . ?
N1 Tm1 N6 145.6(2) . . ?
N8 Tm1 N6 73.8(2) . . ?
N4 Tm1 N7 142.4(2) . . ?
N3 Tm1 N7 117.2(2) . . ?
N5 Tm1 N7 72.9(2) . . ?
N2 Tm1 N7 143.2(2) . . ?
N1 Tm1 N7 74.6(2) . . ?
N8 Tm1 N7 77.5(2) . . ?
N6 Tm1 N7 78.9(2) . . ?
C1 N1 Tm1 171.5(6) . . ?
C3 N2 Tm1 170.3(6) . . ?
C5 N3 Tm1 169.0(6) . . ?
C7 N4 Tm1 171.7(6) . . ?
C9 N5 Tm1 175.6(7) . . ?
C11 N6 Tm1 164.9(6) . . ?
C13 N7 Tm1 177.2(6) . . ?
C15 N8 Tm1 177.9(6) . . ?
N1 C1 C2 178.4(8) . . ?
C1 C2 H2A 109.5 . . ?
C1 C2 H2B 109.5 . . ?
H2A C2 H2B 109.5 . . ?
C1 C2 H2C 109.5 . . ?
H2A C2 H2C 109.5 . . ?
H2B C2 H2C 109.5 . . ?
N2 C3 C4 179.4(10) . . ?
C3 C4 H4A 109.5 . . ?
C3 C4 H4B 109.5 . . ?
H4A C4 H4B 109.5 . . ?
C3 C4 H4C 109.5 . . ?
H4A C4 H4C 109.5 . . ?
H4B C4 H4C 109.5 . . ?
N3 C5 C6 178.5(9) . . ?
C5 C6 H6A 109.5 . . ?
C5 C6 H6B 109.5 . . ?
H6A C6 H6B 109.5 . . ?
C5 C6 H6C 109.5 . . ?
H6A C6 H6C 109.5 . . ?
H6B C6 H6C 109.5 . . ?
N4 C7 C8 179.5(10) . . ?
C7 C8 H8A 109.5 . . ?
C7 C8 H8B 109.5 . . ?
H8A C8 H8B 109.5 . . ?
C7 C8 H8C 109.5 . . ?
H8A C8 H8C 109.5 . . ?
H8B C8 H8C 109.5 . . ?
N5 C9 C10 179.4(10) . . ?
C9 C10 H10A 109.5 . . ?
C9 C10 H10B 109.5 . . ?
H10A C10 H10B 109.5 . . ?
C9 C10 H10C 109.5 . . ?
H10A C10 H10C 109.5 . . ?
H10B C10 H10C 109.5 . . ?
N6 C11 C12 178.3(9) . . ?
C11 C12 H12A 109.5 . . ?
C11 C12 H12B 109.5 . . ?
H12A C12 H12B 109.5 . . ?
C11 C12 H12C 109.5 . . ?
H12A C12 H12C 109.5 . . ?
H12B C12 H12C 109.5 . . ?
N7 C13 C14 179.1(9) . . ?
C13 C14 H14A 109.5 . . ?
C13 C14 H14B 109.5 . . ?
H14A C14 H14B 109.5 . . ?
C13 C14 H14C 109.5 . . ?
H14A C14 H14C 109.5 . . ?
H14B C14 H14C 109.5 . . ?
N8 C15 C16 179.8(8) . . ?
C15 C16 H16A 109.5 . . ?
C15 C16 H16B 109.5 . . ?
H16A C16 H16B 109.5 . . ?
C15 C16 H16C 109.5 . . ?
H16A C16 H16C 109.5 . . ?
H16B C16 H16C 109.5 . . ?
O4 Al1 O1 108.1(3) . . ?
O4 Al1 O2 112.8(3) . . ?
O1 Al1 O2 107.4(3) . . ?
O4 Al1 O3 109.0(3) . . ?
O1 Al1 O3 113.8(3) . . ?
O2 Al1 O3 105.8(3) . . ?
C17 O1 Al1 151.2(6) . . ?
C21 O2 Al1 148.6(6) . . ?
C25 O3 Al1 149.1(6) . . ?
C29 O4 Al1 152.7(5) . . ?
O1 C17 C19 111.3(7) . . ?
O1 C17 C18 111.4(7) . . ?
C19 C17 C18 112.0(10) . . ?
O1 C17 C20 106.0(7) . . ?
C19 C17 C20 108.1(10) . . ?
C18 C17 C20 107.6(7) . . ?
F1 C18 F3 107.2(9) . . ?
F1 C18 F2 108.9(10) . . ?
F3 C18 F2 108.3(9) . . ?
F1 C18 C17 110.8(8) . . ?
F3 C18 C17 112.6(9) . . ?
F2 C18 C17 108.9(8) . . ?
F5 C19 F6 108.7(13) . . ?
F5 C19 F4 106.6(11) . . ?
F6 C19 F4 108.0(12) . . ?
F5 C19 C17 112.1(11) . . ?
F6 C19 C17 112.0(10) . . ?
F4 C19 C17 109.2(12) . . ?
F9 C20 F7 109.5(10) . . ?
F9 C20 F8 105.9(11) . . ?
F7 C20 F8 107.7(9) . . ?
F9 C20 C17 111.2(9) . . ?
F7 C20 C17 112.4(9) . . ?
F8 C20 C17 109.9(9) . . ?
O2 C21 C23 111.4(6) . . ?
O2 C21 C22 111.0(7) . . ?
C23 C21 C22 108.6(7) . . ?
O2 C21 C24 107.2(7) . . ?
C23 C21 C24 108.0(7) . . ?
C22 C21 C24 110.5(8) . . ?
F12 C22 F11 108.2(10) . . ?
F12 C22 F10 107.9(8) . . ?
F11 C22 F10 105.8(8) . . ?
F12 C22 C21 112.8(8) . . ?
F11 C22 C21 110.7(7) . . ?
F10 C22 C21 111.2(9) . . ?
F15 C23 F13 105.8(7) . . ?
F15 C23 F14 106.9(7) . . ?
F13 C23 F14 107.1(7) . . ?
F15 C23 C21 111.8(7) . . ?
F13 C23 C21 111.5(7) . . ?
F14 C23 C21 113.3(7) . . ?
F17 C24 F18 108.8(11) . . ?
F17 C24 F16 108.2(9) . . ?
F18 C24 F16 106.0(9) . . ?
F17 C24 C21 112.0(8) . . ?
F18 C24 C21 110.8(8) . . ?
F16 C24 C21 110.9(10) . . ?
O3 C25 C27 110.6(7) . . ?
O3 C25 C26 111.0(7) . . ?
C27 C25 C26 108.5(8) . . ?
O3 C25 C28 107.5(7) . . ?
C27 C25 C28 110.3(9) . . ?
C26 C25 C28 109.0(8) . . ?
F20 C26 F19 105.8(9) . . ?
F20 C26 F21 106.6(9) . . ?
F19 C26 F21 106.8(8) . . ?
F20 C26 C25 111.7(8) . . ?
F19 C26 C25 112.3(9) . . ?
F21 C26 C25 113.2(9) . . ?
F24 C27 F23 107.3(10) . . ?
F24 C27 F22 104.5(10) . . ?
F23 C27 F22 105.6(9) . . ?
F24 C27 C25 112.9(9) . . ?
F23 C27 C25 114.0(9) . . ?
F22 C27 C25 111.9(9) . . ?
F27 C28 F26 109.4(11) . . ?
F27 C28 F25 109.6(11) . . ?
F26 C28 F25 107.9(11) . . ?
F27 C28 C25 111.0(10) . . ?
F26 C28 C25 107.6(10) . . ?
F25 C28 C25 111.2(9) . . ?
O4 C29 C30 111.6(6) . . ?
O4 C29 C31 109.6(7) . . ?
C30 C29 C31 109.5(7) . . ?
O4 C29 C32 106.8(7) . . ?
C30 C29 C32 109.8(7) . . ?
C31 C29 C32 109.6(7) . . ?
F28 C30 F30 109.9(9) . . ?
F28 C30 F29 105.3(8) . . ?
F30 C30 F29 106.4(7) . . ?
F28 C30 C29 110.8(7) . . ?
F30 C30 C29 112.6(7) . . ?
F29 C30 C29 111.4(7) . . ?
F32 C31 F31 108.6(9) . . ?
F32 C31 F33 105.7(9) . . ?
F31 C31 F33 105.6(9) . . ?
F32 C31 C29 114.1(8) . . ?
F31 C31 C29 110.5(7) . . ?
F33 C31 C29 112.0(8) . . ?
F35 C32 F36 108.8(9) . . ?
F35 C32 F34 106.4(8) . . ?
F36 C32 F34 105.8(8) . . ?
F35 C32 C29 112.4(8) . . ?
F36 C32 C29 111.1(8) . . ?
F34 C32 C29 112.0(8) . . ?
O8 Al2 O5 108.8(5) . . ?
O8 Al2 O6 112.9(4) . . ?
O5 Al2 O6 108.5(3) . . ?
O8 Al2 O7 108.6(4) . . ?
O5 Al2 O7 111.1(4) . . ?
O6 Al2 O7 107.0(3) . . ?
C33 O5 Al2 159.8(6) . . ?
C37 O6 Al2 151.3(5) . . ?
C41 O7 Al2 149.1(6) . . ?
C45 O8 Al2 157.0(8) . . ?
O5 C33 C34 107.1(6) . . ?
O5 C33 C35 108.7(8) . . ?
C34 C33 C35 110.8(7) . . ?
O5 C33 C36 112.1(8) . . ?
C34 C33 C36 109.8(8) . . ?
C35 C33 C36 108.4(7) . . ?
F38 C34 F39 107.6(9) . . ?
F38 C34 F37 106.9(8) . . ?
F39 C34 F37 106.6(9) . . ?
F38 C34 C33 113.3(8) . . ?
F39 C34 C33 112.0(7) . . ?
F37 C34 C33 110.2(7) . . ?
F42 C35 F40 110.8(10) . . ?
F42 C35 F41 106.5(8) . . ?
F40 C35 F41 105.2(10) . . ?
F42 C35 C33 112.1(8) . . ?
F40 C35 C33 110.7(8) . . ?
F41 C35 C33 111.1(9) . . ?
F43 C36 F44 108.6(9) . . ?
F43 C36 F45 109.8(12) . . ?
F44 C36 F45 106.2(11) . . ?
F43 C36 C33 114.2(11) . . ?
F44 C36 C33 110.8(9) . . ?
F45 C36 C33 107.0(8) . . ?
O6 C37 C40 111.6(7) . . ?
O6 C37 C39 111.4(7) . . ?
C40 C37 C39 108.4(7) . . ?
O6 C37 C38 107.5(7) . . ?
C40 C37 C38 109.1(7) . . ?
C39 C37 C38 108.8(8) . . ?
F47 C38 F46 107.3(9) . . ?
F47 C38 F48 108.5(8) . . ?
F46 C38 F48 106.5(8) . . ?
F47 C38 C37 110.6(8) . . ?
F46 C38 C37 111.3(8) . . ?
F48 C38 C37 112.4(8) . . ?
F49 C39 F51 108.2(9) . . ?
F49 C39 F50 106.1(9) . . ?
F51 C39 F50 106.8(9) . . ?
F49 C39 C37 111.5(9) . . ?
F51 C39 C37 113.5(8) . . ?
F50 C39 C37 110.3(8) . . ?
F54 C40 F53 107.7(8) . . ?
F54 C40 F52 106.6(8) . . ?
F53 C40 F52 105.6(7) . . ?
F54 C40 C37 111.2(7) . . ?
F53 C40 C37 114.1(7) . . ?
F52 C40 C37 111.3(7) . . ?
O7 C41 C43 108.5(8) . . ?
O7 C41 C42 108.9(7) . . ?
C43 C41 C42 109.0(8) . . ?
O7 C41 C44 111.7(7) . . ?
C43 C41 C44 109.3(8) . . ?
C42 C41 C44 109.3(8) . . ?
F55 C42 F56 106.8(8) . . ?
F55 C42 F57 105.9(8) . . ?
F56 C42 F57 107.3(7) . . ?
F55 C42 C41 111.9(7) . . ?
F56 C42 C41 111.4(8) . . ?
F57 C42 C41 113.1(8) . . ?
F58 C43 F59 108.1(10) . . ?
F58 C43 F60 106.1(9) . . ?
F59 C43 F60 106.3(9) . . ?
F58 C43 C41 111.7(9) . . ?
F59 C43 C41 113.4(9) . . ?
F60 C43 C41 110.8(10) . . ?
F63 C44 F62 107.2(9) . . ?
F63 C44 F61 108.4(8) . . ?
F62 C44 F61 106.8(8) . . ?
F63 C44 C41 111.1(8) . . ?
F62 C44 C41 110.9(8) . . ?
F61 C44 C41 112.2(8) . . ?
O8 C45 C46 107.2(9) . . ?
O8 C45 C47 108.8(9) . . ?
C46 C45 C47 109.6(12) . . ?
O8 C45 C48 112.4(9) . . ?
C46 C45 C48 109.3(9) . . ?
C47 C45 C48 109.5(10) . . ?
F66 C46 F65 107.8(14) . . ?
F66 C46 F64 106.3(11) . . ?
F65 C46 F64 105.7(12) . . ?
F66 C46 C45 114.2(12) . . ?
F65 C46 C45 112.8(10) . . ?
F64 C46 C45 109.5(13) . . ?
F68 C47 F69 111.8(15) . . ?
F68 C47 F67 107.7(13) . . ?
F69 C47 F67 103.6(13) . . ?
F68 C47 C45 115.1(13) . . ?
F69 C47 C45 108.8(12) . . ?
F67 C47 C45 109.2(12) . . ?
F72 C48 F71 108.3(13) . . ?
F72 C48 F70 108.0(10) . . ?
F71 C48 F70 107.4(12) . . ?
F72 C48 C45 113.2(11) . . ?
F71 C48 C45 108.1(10) . . ?
F70 C48 C45 111.6(10) . . ?
O12 Al3 O9 107.7(6) . . ?
O12 Al3 O10 109.8(5) . . ?
O9 Al3 O10 107.5(4) . . ?
O12 Al3 O11 112.7(5) . . ?
O9 Al3 O11 109.0(4) . . ?
O10 Al3 O11 109.9(3) . . ?
C49 O9 Al3 163.0(8) . . ?
C53 O10 Al3 156.8(8) . . ?
C57 O11 Al3 156.6(7) . . ?
C61 O12 Al3 169.3(11) . . ?
O9 C49 C51 112.8(9) . . ?
O9 C49 C50 105.9(10) . . ?
C51 C49 C50 111.0(10) . . ?
O9 C49 C52 111.4(11) . . ?
C51 C49 C52 112.5(10) . . ?
C50 C49 C52 102.5(10) . . ?
F73 C50 F75 119.0(13) . . ?
F73 C50 F74 103.0(15) . . ?
F75 C50 F74 115.2(12) . . ?
F73 C50 C49 112.1(12) . . ?
F75 C50 C49 106.4(13) . . ?
F74 C50 C49 99.6(11) . . ?
F76 C51 F77 110.9(11) . . ?
F76 C51 F78 102.3(10) . . ?
F77 C51 F78 107.3(11) . . ?
F76 C51 C49 114.6(10) . . ?
F77 C51 C49 115.1(10) . . ?
F78 C51 C49 105.4(11) . . ?
F79 C52 F80 113.4(15) . . ?
F79 C52 F81 112.7(12) . . ?
F80 C52 F81 112.7(13) . . ?
F79 C52 C49 107.7(13) . . ?
F80 C52 C49 103.7(13) . . ?
F81 C52 C49 105.8(13) . . ?
O10 C53 C56 114.4(10) . . ?
O10 C53 C54 109.6(9) . . ?
C56 C53 C54 110.0(10) . . ?
O10 C53 C55 110.4(9) . . ?
C56 C53 C55 107.8(10) . . ?
C54 C53 C55 104.0(9) . . ?
F82 C54 F83 112.4(12) . . ?
F82 C54 F84 107.0(11) . . ?
F83 C54 F84 113.4(12) . . ?
F82 C54 C53 108.9(11) . . ?
F83 C54 C53 107.5(11) . . ?
F84 C54 C53 107.5(12) . . ?
F85 C55 F86 109.3(11) . . ?
F85 C55 F87 116.0(12) . . ?
F86 C55 F87 118.1(11) . . ?
F85 C55 C53 106.6(11) . . ?
F86 C55 C53 106.8(12) . . ?
F87 C55 C53 98.4(11) . . ?
F88 C56 F89 105.2(12) . . ?
F88 C56 F90 115.3(13) . . ?
F89 C56 F90 107.7(12) . . ?
F88 C56 C53 112.4(13) . . ?
F89 C56 C53 111.2(13) . . ?
F90 C56 C53 105.2(12) . . ?
O11 C57 C58 105.9(9) . . ?
O11 C57 C60 112.7(8) . . ?
C58 C57 C60 110.1(8) . . ?
O11 C57 C59 111.5(9) . . ?
C58 C57 C59 110.2(8) . . ?
C60 C57 C59 106.4(8) . . ?
F93 C58 F91 106.5(11) . . ?
F93 C58 F92 114.2(11) . . ?
F91 C58 F92 112.2(10) . . ?
F93 C58 C57 110.9(10) . . ?
F91 C58 C57 108.1(11) . . ?
F92 C58 C57 104.9(10) . . ?
F94 C59 F96 116.7(11) . . ?
F94 C59 F95 107.3(10) . . ?
F96 C59 F95 115.6(11) . . ?
F94 C59 C57 107.2(10) . . ?
F96 C59 C57 103.1(10) . . ?
F95 C59 C57 105.9(10) . . ?
F98 C60 F97 110.6(9) . . ?
F98 C60 F99 105.8(9) . . ?
F97 C60 F99 107.6(8) . . ?
F98 C60 C57 113.1(8) . . ?
F97 C60 C57 112.2(8) . . ?
F99 C60 C57 107.0(8) . . ?
O12 C61 C64 108.7(9) . . ?
O12 C61 C63 107.1(10) . . ?
C64 C61 C63 109.1(9) . . ?
O12 C61 C62 113.9(10) . . ?
C64 C61 C62 109.6(11) . . ?
C63 C61 C62 108.3(8) . . ?
F102 C62 F100 109.7(16) . . ?
F102 C62 F101 111.8(13) . . ?
F100 C62 F101 103.1(12) . . ?
F102 C62 C61 116.0(13) . . ?
F100 C62 C61 108.4(11) . . ?
F101 C62 C61 107.1(12) . . ?
F104 C63 F105 105.7(9) . . ?
F104 C63 F103 104.3(9) . . ?
F105 C63 F103 109.5(10) . . ?
F104 C63 C61 113.5(9) . . ?
F105 C63 C61 111.3(9) . . ?
F103 C63 C61 112.1(8) . . ?
F107 C64 F108 105.9(11) . . ?
F107 C64 F106 107.9(12) . . ?
F108 C64 F106 107.3(12) . . ?
F107 C64 C61 112.9(12) . . ?
F108 C64 C61 110.8(10) . . ?
F106 C64 C61 111.7(10) . . ?
C66 C65 H65A 109.5 . . ?
C66 C65 H65B 109.5 . . ?
H65A C65 H65B 109.5 . . ?
C66 C65 H65C 109.5 . . ?
H65A C65 H65C 109.5 . . ?
H65B C65 H65C 109.5 . . ?
N9 C66 C65 178.2(14) . . ?
C68 C67 H67A 109.5 . . ?
C68 C67 H67B 109.5 . . ?
H67A C67 H67B 109.5 . . ?
C68 C67 H67C 109.5 . . ?
H67A C67 H67C 109.5 . . ?
H67B C67 H67C 109.5 . . ?
N10 C68 C67 178.3(14) . . ?
Cl2 C69 Cl1 111.2(8) . . ?
Cl2 C69 H69A 109.4 . . ?
Cl1 C69 H69A 109.4 . . ?
Cl2 C69 H69B 109.4 . . ?
Cl1 C69 H69B 109.4 . . ?
H69A C69 H69B 108.0 . . ?
Cl4 C70 Cl3 116.2(15) . . ?
Cl4 C70 H70A 108.2 . . ?
Cl3 C70 H70A 108.2 . . ?
Cl4 C70 H70B 108.2 . . ?
Cl3 C70 H70B 108.2 . . ?
H70A C70 H70B 107.4 . . ?

loop_
_geom_bond_atom_site_label_1
_geom_bond_atom_site_label_2
_geom_bond_distance
_geom_bond_site_symmetry_2
_geom_bond_publ_flag
Tm1 N4 2.393(6) . ?
Tm1 N3 2.400(6) . ?
Tm1 N5 2.403(7) . ?
Tm1 N2 2.405(7) . ?
Tm1 N1 2.413(6) . ?
Tm1 N8 2.420(6) . ?
Tm1 N6 2.421(6) . ?
Tm1 N7 2.430(7) . ?
N1 C1 1.122(9) . ?
N2 C3 1.135(10) . ?
N3 C5 1.136(10) . ?
N4 C7 1.141(10) . ?
N5 C9 1.131(10) . ?
N6 C11 1.127(10) . ?
N7 C13 1.123(10) . ?
N8 C15 1.131(9) . ?
C1 C2 1.461(11) . ?
C2 H2A 0.9800 . ?
C2 H2B 0.9800 . ?
C2 H2C 0.9800 . ?
C3 C4 1.444(12) . ?
C4 H4A 0.9800 . ?
C4 H4B 0.9800 . ?
C4 H4C 0.9800 . ?
C5 C6 1.452(11) . ?
C6 H6A 0.9800 . ?
C6 H6B 0.9800 . ?
C6 H6C 0.9800 . ?
C7 C8 1.443(11) . ?
C8 H8A 0.9800 . ?
C8 H8B 0.9800 . ?
C8 H8C 0.9800 . ?
C9 C10 1.438(12) . ?
C10 H10A 0.9800 . ?
C10 H10B 0.9800 . ?
C10 H10C 0.9800 . ?
C11 C12 1.470(11) . ?
C12 H12A 0.9800 . ?
C12 H12B 0.9800 . ?
C12 H12C 0.9800 . ?
C13 C14 1.458(12) . ?
C14 H14A 0.9800 . ?
C14 H14B 0.9800 . ?
C14 H14C 0.9800 . ?
C15 C16 1.453(10) . ?
C16 H16A 0.9800 . ?
C16 H16B 0.9800 . ?
C16 H16C 0.9800 . ?
Al1 O4 1.707(5) . ?
Al1 O1 1.717(6) . ?
Al1 O2 1.718(6) . ?
Al1 O3 1.725(5) . ?
F1 C18 1.322(13) . ?
F2 C18 1.323(12) . ?
F3 C18 1.322(12) . ?
F4 C19 1.350(19) . ?
F5 C19 1.299(17) . ?
F6 C19 1.342(13) . ?
F7 C20 1.323(11) . ?
F8 C20 1.336(13) . ?
F9 C20 1.302(14) . ?
F10 C22 1.335(12) . ?
F11 C22 1.331(13) . ?
F12 C22 1.313(11) . ?
F13 C23 1.338(11) . ?
F14 C23 1.344(10) . ?
F15 C23 1.318(10) . ?
F16 C24 1.360(13) . ?
F17 C24 1.302(14) . ?
F18 C24 1.315(12) . ?
F19 C26 1.333(13) . ?
F20 C26 1.320(12) . ?
F21 C26 1.345(11) . ?
F22 C27 1.350(14) . ?
F23 C27 1.343(12) . ?
F24 C27 1.318(12) . ?
F25 C28 1.332(12) . ?
F26 C28 1.329(15) . ?
F27 C28 1.302(16) . ?
F28 C30 1.308(11) . ?
F29 C30 1.322(10) . ?
F30 C30 1.321(11) . ?
F31 C31 1.324(11) . ?
F32 C31 1.292(11) . ?
F33 C31 1.326(12) . ?
F34 C32 1.338(11) . ?
F35 C32 1.289(11) . ?
F36 C32 1.318(12) . ?
O1 C17 1.347(9) . ?
O2 C21 1.345(9) . ?
O3 C25 1.342(9) . ?
O4 C29 1.347(9) . ?
C17 C19 1.521(14) . ?
C17 C18 1.536(13) . ?
C17 C20 1.566(14) . ?
C21 C23 1.526(11) . ?
C21 C22 1.545(13) . ?
C21 C24 1.559(13) . ?
C25 C27 1.511(15) . ?
C25 C26 1.541(13) . ?
C25 C28 1.560(14) . ?
C29 C30 1.536(11) . ?
C29 C31 1.538(12) . ?
C29 C32 1.557(11) . ?
Al2 O8 1.670(6) . ?
Al2 O5 1.675(6) . ?
Al2 O6 1.714(6) . ?
Al2 O7 1.723(6) . ?
F37 C34 1.336(12) . ?
F38 C34 1.268(11) . ?
F39 C34 1.331(11) . ?
F40 C35 1.316(12) . ?
F41 C35 1.351(13) . ?
F42 C35 1.296(12) . ?
F43 C36 1.271(16) . ?
F44 C36 1.329(13) . ?
F45 C36 1.358(15) . ?
F46 C38 1.323(13) . ?
F47 C38 1.308(12) . ?
F48 C38 1.346(10) . ?
F49 C39 1.316(11) . ?
F50 C39 1.354(13) . ?
F51 C39 1.328(11) . ?
F52 C40 1.350(10) . ?
F53 C40 1.328(10) . ?
F54 C40 1.319(11) . ?
F55 C42 1.333(11) . ?
F56 C42 1.334(11) . ?
F57 C42 1.352(10) . ?
F58 C43 1.316(14) . ?
F59 C43 1.330(12) . ?
F60 C43 1.353(13) . ?
F61 C44 1.344(10) . ?
F62 C44 1.318(12) . ?
F63 C44 1.311(10) . ?
F64 C46 1.37(2) . ?
F65 C46 1.340(15) . ?
F66 C46 1.313(16) . ?
F67 C47 1.390(18) . ?
F68 C47 1.268(17) . ?
F69 C47 1.372(19) . ?
F70 C48 1.348(14) . ?
F71 C48 1.333(13) . ?
F72 C48 1.256(14) . ?
O5 C33 1.333(9) . ?
O6 C37 1.327(9) . ?
O7 C41 1.344(9) . ?
O8 C45 1.348(11) . ?
C33 C34 1.534(11) . ?
C33 C35 1.539(12) . ?
C33 C36 1.546(13) . ?
C37 C40 1.524(12) . ?
C37 C39 1.536(13) . ?
C37 C38 1.559(12) . ?
C41 C43 1.537(15) . ?
C41 C42 1.538(12) . ?
C41 C44 1.563(13) . ?
C45 C46 1.490(15) . ?
C45 C47 1.508(15) . ?
C45 C48 1.532(16) . ?
Al3 O12 1.659(8) . ?
Al3 O9 1.693(7) . ?
Al3 O10 1.698(6) . ?
Al3 O11 1.701(6) . ?
F73 C50 1.238(16) . ?
F74 C50 1.453(19) . ?
F75 C50 1.346(17) . ?
F76 C51 1.260(12) . ?
F77 C51 1.282(11) . ?
F78 C51 1.373(13) . ?
F79 C52 1.273(13) . ?
F80 C52 1.285(13) . ?
F81 C52 1.330(13) . ?
F82 C54 1.339(13) . ?
F83 C54 1.359(13) . ?
F84 C54 1.363(12) . ?
F85 C55 1.299(12) . ?
F86 C55 1.311(11) . ?
F87 C55 1.369(12) . ?
F88 C56 1.352(13) . ?
F89 C56 1.354(14) . ?
F90 C56 1.416(14) . ?
F91 C58 1.416(13) . ?
F92 C58 1.417(12) . ?
F93 C58 1.366(13) . ?
F94 C59 1.329(11) . ?
F95 C59 1.363(12) . ?
F96 C59 1.345(12) . ?
F97 C60 1.327(10) . ?
F98 C60 1.286(10) . ?
F99 C60 1.407(11) . ?
F100 C62 1.317(16) . ?
F101 C62 1.356(16) . ?
F102 C62 1.21(2) . ?
F103 C63 1.336(12) . ?
F104 C63 1.290(12) . ?
F105 C63 1.301(12) . ?
F106 C64 1.348(16) . ?
F107 C64 1.284(15) . ?
F108 C64 1.335(14) . ?
O9 C49 1.310(11) . ?
O10 C53 1.322(10) . ?
O11 C57 1.335(11) . ?
O12 C61 1.316(12) . ?
C49 C51 1.511(16) . ?
C49 C50 1.61(2) . ?
C49 C52 1.62(2) . ?
C53 C56 1.44(2) . ?
C53 C54 1.56(2) . ?
C53 C55 1.68(2) . ?
C57 C58 1.517(14) . ?
C57 C60 1.535(12) . ?
C57 C59 1.581(14) . ?
C61 C64 1.510(15) . ?
C61 C63 1.541(14) . ?
C61 C62 1.556(16) . ?
N9 C66 1.127(13) . ?
C65 C66 1.451(14) . ?
C65 H65A 0.9800 . ?
C65 H65B 0.9800 . ?
C65 H65C 0.9800 . ?
N10 C68 1.149(14) . ?
C67 C68 1.426(16) . ?
C67 H67A 0.9800 . ?
C67 H67B 0.9800 . ?
C67 H67C 0.9800 . ?
Cl1 C69 1.74(2) . ?
Cl2 C69 1.69(2) . ?
C69 H69A 0.9900 . ?
C69 H69B 0.9900 . ?
Cl3 C70 1.86(3) . ?
Cl4 C70 1.512(19) . ?
C70 H70A 0.9900 . ?
C70 H70B 0.9900 . ?

loop_
_geom_torsion_atom_site_label_1
_geom_torsion_atom_site_label_2
_geom_torsion_atom_site_label_3
_geom_torsion_atom_site_label_4
_geom_torsion
_geom_torsion_site_symmetry_1
_geom_torsion_site_symmetry_2
_geom_torsion_site_symmetry_3
_geom_torsion_site_symmetry_4
_geom_torsion_publ_flag
N4 Tm1 N3 C5 30(3) . . . . ?
N5 Tm1 N3 C5 111(3) . . . . ?
N2 Tm1 N3 C5 -46(3) . . . . ?
N1 Tm1 N3 C5 -126(3) . . . . ?
N8 Tm1 N3 C5 -82(3) . . . . ?
N6 Tm1 N3 C5 66(3) . . . . ?
N7 Tm1 N3 C5 171(3) . . . . ?
N4 Tm1 N6 C11 -26(2) . . . . ?
N3 Tm1 N6 C11 -61(3) . . . . ?
N5 Tm1 N6 C11 -106(2) . . . . ?
N2 Tm1 N6 C11 36(2) . . . . ?
N1 Tm1 N6 C11 139(2) . . . . ?
N8 Tm1 N6 C11 99(2) . . . . ?
N7 Tm1 N6 C11 179(2) . . . . ?
O4 Al1 O1 C17 42.5(12) . . . . ?
O2 Al1 O1 C17 164.5(11) . . . . ?
O3 Al1 O1 C17 -78.8(12) . . . . ?
O4 Al1 O2 C21 75.7(11) . . . . ?
O1 Al1 O2 C21 -43.3(11) . . . . ?
O3 Al1 O2 C21 -165.2(10) . . . . ?
O4 Al1 O3 C25 155.9(11) . . . . ?
O1 Al1 O3 C25 -83.3(12) . . . . ?
O2 Al1 O3 C25 34.4(12) . . . . ?
O1 Al1 O4 C29 -152.0(12) . . . . ?
O2 Al1 O4 C29 89.4(13) . . . . ?
O3 Al1 O4 C29 -27.8(14) . . . . ?
Al1 O1 C17 C19 -67.3(15) . . . . ?
Al1 O1 C17 C18 58.6(14) . . . . ?
Al1 O1 C17 C20 175.3(10) . . . . ?
O1 C17 C18 F1 71.5(10) . . . . ?
C19 C17 C18 F1 -163.0(9) . . . . ?
C20 C17 C18 F1 -44.3(11) . . . . ?
O1 C17 C18 F3 -168.4(8) . . . . ?
C19 C17 C18 F3 -42.9(12) . . . . ?
C20 C17 C18 F3 75.8(11) . . . . ?
O1 C17 C18 F2 -48.2(12) . . . . ?
C19 C17 C18 F2 77.3(11) . . . . ?
C20 C17 C18 F2 -164.0(9) . . . . ?
O1 C17 C19 F5 -36.3(16) . . . . ?
C18 C17 C19 F5 -161.8(11) . . . . ?
C20 C17 C19 F5 79.8(13) . . . . ?
O1 C17 C19 F6 -158.8(12) . . . . ?
C18 C17 C19 F6 75.7(15) . . . . ?
C20 C17 C19 F6 -42.7(16) . . . . ?
O1 C17 C19 F4 81.7(12) . . . . ?
C18 C17 C19 F4 -43.9(12) . . . . ?
C20 C17 C19 F4 -162.2(9) . . . . ?
O1 C17 C20 F9 -40.1(10) . . . . ?
C19 C17 C20 F9 -159.6(9) . . . . ?
C18 C17 C20 F9 79.2(10) . . . . ?
O1 C17 C20 F7 -163.2(9) . . . . ?
C19 C17 C20 F7 77.3(12) . . . . ?
C18 C17 C20 F7 -43.9(12) . . . . ?
O1 C17 C20 F8 76.9(11) . . . . ?
C19 C17 C20 F8 -42.6(12) . . . . ?
C18 C17 C20 F8 -163.8(9) . . . . ?
Al1 O2 C21 C23 69.6(12) . . . . ?
Al1 O2 C21 C22 -51.6(13) . . . . ?
Al1 O2 C21 C24 -172.4(9) . . . . ?
O2 C21 C22 F12 168.1(9) . . . . ?
C23 C21 C22 F12 45.3(11) . . . . ?
C24 C21 C22 F12 -73.1(11) . . . . ?
O2 C21 C22 F11 46.7(10) . . . . ?
C23 C21 C22 F11 -76.1(9) . . . . ?
C24 C21 C22 F11 165.5(8) . . . . ?
O2 C21 C22 F10 -70.6(10) . . . . ?
C23 C21 C22 F10 166.6(7) . . . . ?
C24 C21 C22 F10 48.2(10) . . . . ?
O2 C21 C23 F15 39.0(10) . . . . ?
C22 C21 C23 F15 161.6(7) . . . . ?
C24 C21 C23 F15 -78.5(9) . . . . ?
O2 C21 C23 F13 -79.3(9) . . . . ?
C22 C21 C23 F13 43.3(9) . . . . ?
C24 C21 C23 F13 163.2(8) . . . . ?
O2 C21 C23 F14 159.8(7) . . . . ?
C22 C21 C23 F14 -77.6(9) . . . . ?
C24 C21 C23 F14 42.3(10) . . . . ?
O2 C21 C24 F17 -75.3(10) . . . . ?
C23 C21 C24 F17 44.9(11) . . . . ?
C22 C21 C24 F17 163.6(8) . . . . ?
O2 C21 C24 F18 46.4(12) . . . . ?
C23 C21 C24 F18 166.5(9) . . . . ?
C22 C21 C24 F18 -74.7(11) . . . . ?
O2 C21 C24 F16 163.8(8) . . . . ?
C23 C21 C24 F16 -76.1(10) . . . . ?
C22 C21 C24 F16 42.6(10) . . . . ?
Al1 O3 C25 C27 -62.3(14) . . . . ?
Al1 O3 C25 C26 58.2(15) . . . . ?
Al1 O3 C25 C28 177.3(10) . . . . ?
O3 C25 C26 F20 -44.8(11) . . . . ?
C27 C25 C26 F20 76.9(10) . . . . ?
C28 C25 C26 F20 -163.0(9) . . . . ?
O3 C25 C26 F19 73.9(10) . . . . ?
C27 C25 C26 F19 -164.4(8) . . . . ?
C28 C25 C26 F19 -44.3(11) . . . . ?
O3 C25 C26 F21 -165.1(8) . . . . ?
C27 C25 C26 F21 -43.4(11) . . . . ?
C28 C25 C26 F21 76.7(11) . . . . ?
O3 C25 C27 F24 -36.6(12) . . . . ?
C26 C25 C27 F24 -158.6(9) . . . . ?
C28 C25 C27 F24 82.1(11) . . . . ?
O3 C25 C27 F23 -159.4(9) . . . . ?
C26 C25 C27 F23 78.6(11) . . . . ?
C28 C25 C27 F23 -40.6(12) . . . . ?
O3 C25 C27 F22 80.9(10) . . . . ?
C26 C25 C27 F22 -41.1(10) . . . . ?
C28 C25 C27 F22 -160.4(8) . . . . ?
O3 C25 C28 F27 -46.0(12) . . . . ?
C27 C25 C28 F27 -166.7(9) . . . . ?
C26 C25 C28 F27 74.3(11) . . . . ?
O3 C25 C28 F26 73.6(12) . . . . ?
C27 C25 C28 F26 -47.0(12) . . . . ?
C26 C25 C28 F26 -166.0(9) . . . . ?
O3 C25 C28 F25 -168.4(10) . . . . ?
C27 C25 C28 F25 71.0(13) . . . . ?
C26 C25 C28 F25 -48.0(14) . . . . ?
Al1 O4 C29 C30 -39.2(16) . . . . ?
Al1 O4 C29 C31 82.2(14) . . . . ?
Al1 O4 C29 C32 -159.1(11) . . . . ?
O4 C29 C30 F28 -45.1(10) . . . . ?
C31 C29 C30 F28 -166.6(8) . . . . ?
C32 C29 C30 F28 73.1(10) . . . . ?
O4 C29 C30 F30 -168.8(8) . . . . ?
C31 C29 C30 F30 69.8(10) . . . . ?
C32 C29 C30 F30 -50.6(10) . . . . ?
O4 C29 C30 F29 71.8(9) . . . . ?
C31 C29 C30 F29 -49.7(9) . . . . ?
C32 C29 C30 F29 -170.0(7) . . . . ?
O4 C29 C31 F32 -172.3(8) . . . . ?
C30 C29 C31 F32 -49.7(11) . . . . ?
C32 C29 C31 F32 70.8(11) . . . . ?
O4 C29 C31 F31 -49.7(10) . . . . ?
C30 C29 C31 F31 73.0(10) . . . . ?
C32 C29 C31 F31 -166.6(8) . . . . ?
O4 C29 C31 F33 67.7(9) . . . . ?
C30 C29 C31 F33 -169.6(8) . . . . ?
C32 C29 C31 F33 -49.2(10) . . . . ?
O4 C29 C32 F35 -49.4(11) . . . . ?
C30 C29 C32 F35 -170.5(8) . . . . ?
C31 C29 C32 F35 69.2(10) . . . . ?
O4 C29 C32 F36 72.8(9) . . . . ?
C30 C29 C32 F36 -48.3(10) . . . . ?
C31 C29 C32 F36 -168.6(8) . . . . ?
O4 C29 C32 F34 -169.1(8) . . . . ?
C30 C29 C32 F34 69.8(10) . . . . ?
C31 C29 C32 F34 -50.4(10) . . . . ?
O8 Al2 O5 C33 138(2) . . . . ?
O6 Al2 O5 C33 15(2) . . . . ?
O7 Al2 O5 C33 -102(2) . . . . ?
O8 Al2 O6 C37 95.7(15) . . . . ?
O5 Al2 O6 C37 -143.6(14) . . . . ?
O7 Al2 O6 C37 -23.7(15) . . . . ?
O8 Al2 O7 C41 49.9(14) . . . . ?
O5 Al2 O7 C41 -69.7(14) . . . . ?
O6 Al2 O7 C41 172.1(13) . . . . ?
O5 Al2 O8 C45 -56.5(19) . . . . ?
O6 Al2 O8 C45 64(2) . . . . ?
O7 Al2 O8 C45 -177.5(18) . . . . ?
Al2 O5 C33 C34 165.0(18) . . . . ?
Al2 O5 C33 C35 -75(2) . . . . ?
Al2 O5 C33 C36 44(2) . . . . ?
O5 C33 C34 F38 43.6(11) . . . . ?
C35 C33 C34 F38 -74.7(10) . . . . ?
C36 C33 C34 F38 165.6(9) . . . . ?
O5 C33 C34 F39 165.6(9) . . . . ?
C35 C33 C34 F39 47.2(12) . . . . ?
C36 C33 C34 F39 -72.5(11) . . . . ?
O5 C33 C34 F37 -76.0(9) . . . . ?
C35 C33 C34 F37 165.6(8) . . . . ?
C36 C33 C34 F37 45.9(10) . . . . ?
O5 C33 C35 F42 45.9(10) . . . . ?
C34 C33 C35 F42 163.3(8) . . . . ?
C36 C33 C35 F42 -76.1(11) . . . . ?
O5 C33 C35 F40 -78.5(11) . . . . ?
C34 C33 C35 F40 39.0(13) . . . . ?
C36 C33 C35 F40 159.5(11) . . . . ?
O5 C33 C35 F41 165.0(7) . . . . ?
C34 C33 C35 F41 -77.6(9) . . . . ?
C36 C33 C35 F41 43.0(10) . . . . ?
O5 C33 C36 F43 160.6(10) . . . . ?
C34 C33 C36 F43 41.7(13) . . . . ?
C35 C33 C36 F43 -79.5(12) . . . . ?
O5 C33 C36 F44 -76.4(11) . . . . ?
C34 C33 C36 F44 164.6(9) . . . . ?
C35 C33 C36 F44 43.5(12) . . . . ?
O5 C33 C36 F45 38.9(12) . . . . ?
C34 C33 C36 F45 -80.1(11) . . . . ?
C35 C33 C36 F45 158.8(10) . . . . ?
Al2 O6 C37 C40 -61.4(16) . . . . ?
Al2 O6 C37 C39 59.9(17) . . . . ?
Al2 O6 C37 C38 179.0(12) . . . . ?
O6 C37 C38 F47 -73.2(11) . . . . ?
C40 C37 C38 F47 165.6(8) . . . . ?
C39 C37 C38 F47 47.5(10) . . . . ?
O6 C37 C38 F46 46.0(10) . . . . ?
C40 C37 C38 F46 -75.2(9) . . . . ?
C39 C37 C38 F46 166.7(8) . . . . ?
O6 C37 C38 F48 165.4(8) . . . . ?
C40 C37 C38 F48 44.2(11) . . . . ?
C39 C37 C38 F48 -73.9(10) . . . . ?
O6 C37 C39 F49 39.7(12) . . . . ?
C40 C37 C39 F49 162.9(9) . . . . ?
C38 C37 C39 F49 -78.6(10) . . . . ?
O6 C37 C39 F51 162.2(9) . . . . ?
C40 C37 C39 F51 -74.6(11) . . . . ?
C38 C37 C39 F51 44.0(11) . . . . ?
O6 C37 C39 F50 -78.0(9) . . . . ?
C40 C37 C39 F50 45.2(9) . . . . ?
C38 C37 C39 F50 163.7(7) . . . . ?
O6 C37 C40 F54 44.6(10) . . . . ?
C39 C37 C40 F54 -78.5(9) . . . . ?
C38 C37 C40 F54 163.2(7) . . . . ?
O6 C37 C40 F53 166.6(7) . . . . ?
C39 C37 C40 F53 43.6(10) . . . . ?
C38 C37 C40 F53 -74.8(9) . . . . ?
O6 C37 C40 F52 -74.1(9) . . . . ?
C39 C37 C40 F52 162.9(7) . . . . ?
C38 C37 C40 F52 44.6(9) . . . . ?
Al2 O7 C41 C43 115.8(13) . . . . ?
Al2 O7 C41 C42 -125.7(12) . . . . ?
Al2 O7 C41 C44 -4.9(18) . . . . ?
O7 C41 C42 F55 47.1(11) . . . . ?
C43 C41 C42 F55 165.3(8) . . . . ?
C44 C41 C42 F55 -75.2(9) . . . . ?
O7 C41 C42 F56 -72.4(10) . . . . ?
C43 C41 C42 F56 45.8(10) . . . . ?
C44 C41 C42 F56 165.3(7) . . . . ?
O7 C41 C42 F57 166.6(8) . . . . ?
C43 C41 C42 F57 -75.1(10) . . . . ?
C44 C41 C42 F57 44.4(10) . . . . ?
O7 C41 C43 F58 39.7(11) . . . . ?
C42 C41 C43 F58 -78.8(10) . . . . ?
C44 C41 C43 F58 161.7(8) . . . . ?
O7 C41 C43 F59 162.2(9) . . . . ?
C42 C41 C43 F59 43.7(12) . . . . ?
C44 C41 C43 F59 -75.7(11) . . . . ?
O7 C41 C43 F60 -78.3(10) . . . . ?
C42 C41 C43 F60 163.2(8) . . . . ?
C44 C41 C43 F60 43.7(11) . . . . ?
O7 C41 C44 F63 41.2(12) . . . . ?
C43 C41 C44 F63 -79.0(10) . . . . ?
C42 C41 C44 F63 161.8(8) . . . . ?
O7 C41 C44 F62 -77.9(10) . . . . ?
C43 C41 C44 F62 161.9(7) . . . . ?
C42 C41 C44 F62 42.6(9) . . . . ?
O7 C41 C44 F61 162.7(8) . . . . ?
C43 C41 C44 F61 42.6(11) . . . . ?
C42 C41 C44 F61 -76.7(10) . . . . ?
Al2 O8 C45 C46 -131.2(19) . . . . ?
Al2 O8 C45 C47 110.4(19) . . . . ?
Al2 O8 C45 C48 -11(2) . . . . ?
O8 C45 C46 F66 -163.3(12) . . . . ?
C47 C45 C46 F66 -45.4(16) . . . . ?
C48 C45 C46 F66 74.7(16) . . . . ?
O8 C45 C46 F65 -39.8(17) . . . . ?
C47 C45 C46 F65 78.1(16) . . . . ?
C48 C45 C46 F65 -161.9(13) . . . . ?
O8 C45 C46 F64 77.6(11) . . . . ?
C47 C45 C46 F64 -164.5(10) . . . . ?
C48 C45 C46 F64 -44.5(12) . . . . ?
O8 C45 C47 F68 -165.6(15) . . . . ?
C46 C45 C47 F68 77.5(18) . . . . ?
C48 C45 C47 F68 -42.4(19) . . . . ?
O8 C45 C47 F69 -39.2(15) . . . . ?
C46 C45 C47 F69 -156.2(12) . . . . ?
C48 C45 C47 F69 83.9(13) . . . . ?
O8 C45 C47 F67 73.2(14) . . . . ?
C46 C45 C47 F67 -43.8(14) . . . . ?
C48 C45 C47 F67 -163.6(10) . . . . ?
O8 C45 C48 F72 -41.9(13) . . . . ?
C46 C45 C48 F72 77.1(13) . . . . ?
C47 C45 C48 F72 -162.9(11) . . . . ?
O8 C45 C48 F71 78.1(13) . . . . ?
C46 C45 C48 F71 -162.9(12) . . . . ?
C47 C45 C48 F71 -42.9(15) . . . . ?
O8 C45 C48 F70 -164.0(9) . . . . ?
C46 C45 C48 F70 -45.0(13) . . . . ?
C47 C45 C48 F70 75.0(12) . . . . ?
O12 Al3 O9 C49 -76(4) . . . . ?
O10 Al3 O9 C49 43(4) . . . . ?
O11 Al3 O9 C49 162(4) . . . . ?
O12 Al3 O10 C53 -117.2(19) . . . . ?
O9 Al3 O10 C53 125.9(19) . . . . ?
O11 Al3 O10 C53 7(2) . . . . ?
O12 Al3 O11 C57 -69(2) . . . . ?
O9 Al3 O11 C57 50(2) . . . . ?
O10 Al3 O11 C57 168(2) . . . . ?
O9 Al3 O12 C61 170(5) . . . . ?
O10 Al3 O12 C61 53(5) . . . . ?
O11 Al3 O12 C61 -70(5) . . . . ?
Al3 O9 C49 C51 -3(4) . . . . ?
Al3 O9 C49 C50 119(3) . . . . ?
Al3 O9 C49 C52 -131(3) . . . . ?
O9 C49 C50 F73 36.1(17) . . . . ?
C51 C49 C50 F73 158.9(13) . . . . ?
C52 C49 C50 F73 -80.8(15) . . . . ?
O9 C49 C50 F75 167.7(11) . . . . ?
C51 C49 C50 F75 -69.4(14) . . . . ?
C52 C49 C50 F75 50.8(12) . . . . ?
O9 C49 C50 F74 -72.2(12) . . . . ?
C51 C49 C50 F74 50.6(13) . . . . ?
C52 C49 C50 F74 170.9(10) . . . . ?
O9 C49 C51 F76 25.3(17) . . . . ?
C50 C49 C51 F76 -93.4(13) . . . . ?
C52 C49 C51 F76 152.4(11) . . . . ?
O9 C49 C51 F77 155.7(12) . . . . ?
C50 C49 C51 F77 36.9(16) . . . . ?
C52 C49 C51 F77 -77.2(14) . . . . ?
O9 C49 C51 F78 -86.3(13) . . . . ?
C50 C49 C51 F78 154.9(11) . . . . ?
C52 C49 C51 F78 40.8(12) . . . . ?
O9 C49 C52 F79 161.4(11) . . . . ?
C51 C49 C52 F79 33.6(13) . . . . ?
C50 C49 C52 F79 -85.7(12) . . . . ?
O9 C49 C52 F80 41.0(13) . . . . ?
C51 C49 C52 F80 -86.9(12) . . . . ?
C50 C49 C52 F80 153.9(11) . . . . ?
O9 C49 C52 F81 -77.8(12) . . . . ?
C51 C49 C52 F81 154.4(10) . . . . ?
C50 C49 C52 F81 35.1(12) . . . . ?
Al3 O10 C53 C56 90(2) . . . . ?
Al3 O10 C53 C54 -145.4(16) . . . . ?
Al3 O10 C53 C55 -31(2) . . . . ?
O10 C53 C54 F82 -49.3(13) . . . . ?
C56 C53 C54 F82 77.4(12) . . . . ?
C55 C53 C54 F82 -167.4(9) . . . . ?
O10 C53 C54 F83 72.7(13) . . . . ?
C56 C53 C54 F83 -160.7(10) . . . . ?
C55 C53 C54 F83 -45.4(11) . . . . ?
O10 C53 C54 F84 -164.9(11) . . . . ?
C56 C53 C54 F84 -38.2(14) . . . . ?
C55 C53 C54 F84 77.0(11) . . . . ?
O10 C53 C55 F85 -42.4(12) . . . . ?
C56 C53 C55 F85 -168.0(10) . . . . ?
C54 C53 C55 F85 75.2(10) . . . . ?
O10 C53 C55 F86 -159.2(10) . . . . ?
C56 C53 C55 F86 75.2(12) . . . . ?
C54 C53 C55 F86 -41.6(11) . . . . ?
O10 C53 C55 F87 78.1(10) . . . . ?
C56 C53 C55 F87 -47.6(11) . . . . ?
C54 C53 C55 F87 -164.4(8) . . . . ?
O10 C53 C56 F88 -159.6(12) . . . . ?
C54 C53 C56 F88 76.5(14) . . . . ?
C55 C53 C56 F88 -36.3(14) . . . . ?
O10 C53 C56 F89 -42.0(16) . . . . ?
C54 C53 C56 F89 -165.9(11) . . . . ?
C55 C53 C56 F89 81.3(12) . . . . ?
O10 C53 C56 F90 74.2(13) . . . . ?
C54 C53 C56 F90 -49.7(13) . . . . ?
C55 C53 C56 F90 -162.5(9) . . . . ?
Al3 O11 C57 C58 -129.0(19) . . . . ?
Al3 O11 C57 C60 -9(3) . . . . ?
Al3 O11 C57 C59 111(2) . . . . ?
O11 C57 C58 F93 159.2(10) . . . . ?
C60 C57 C58 F93 37.0(13) . . . . ?
C59 C57 C58 F93 -80.1(11) . . . . ?
O11 C57 C58 F91 42.7(11) . . . . ?
C60 C57 C58 F91 -79.4(11) . . . . ?
C59 C57 C58 F91 163.5(9) . . . . ?
O11 C57 C58 F92 -77.1(10) . . . . ?
C60 C57 C58 F92 160.8(9) . . . . ?
C59 C57 C58 F92 43.6(12) . . . . ?
O11 C57 C59 F94 39.8(12) . . . . ?
C58 C57 C59 F94 -77.5(11) . . . . ?
C60 C57 C59 F94 163.1(9) . . . . ?
O11 C57 C59 F96 -84.0(10) . . . . ?
C58 C57 C59 F96 158.7(9) . . . . ?
C60 C57 C59 F96 39.3(11) . . . . ?
O11 C57 C59 F95 154.1(9) . . . . ?
C58 C57 C59 F95 36.9(11) . . . . ?
C60 C57 C59 F95 -82.5(10) . . . . ?
O11 C57 C60 F98 40.7(13) . . . . ?
C58 C57 C60 F98 158.7(10) . . . . ?
C59 C57 C60 F98 -81.9(11) . . . . ?
O11 C57 C60 F97 166.7(9) . . . . ?
C58 C57 C60 F97 -75.3(11) . . . . ?
C59 C57 C60 F97 44.1(11) . . . . ?
O11 C57 C60 F99 -75.4(11) . . . . ?
C58 C57 C60 F99 42.5(11) . . . . ?
C59 C57 C60 F99 162.0(8) . . . . ?
Al3 O12 C61 C64 -92(5) . . . . ?
Al3 O12 C61 C63 151(5) . . . . ?
Al3 O12 C61 C62 31(5) . . . . ?
O12 C61 C62 F102 -166.0(13) . . . . ?
C64 C61 C62 F102 -44.0(16) . . . . ?
C63 C61 C62 F102 75.0(16) . . . . ?
O12 C61 C62 F100 -42.2(17) . . . . ?
C64 C61 C62 F100 79.9(16) . . . . ?
C63 C61 C62 F100 -161.2(12) . . . . ?
O12 C61 C62 F101 68.5(14) . . . . ?
C64 C61 C62 F101 -169.5(11) . . . . ?
C63 C61 C62 F101 -50.5(14) . . . . ?
O12 C61 C63 F104 -165.7(9) . . . . ?
C64 C61 C63 F104 76.8(11) . . . . ?
C62 C61 C63 F104 -42.4(13) . . . . ?
O12 C61 C63 F105 75.2(12) . . . . ?
C64 C61 C63 F105 -42.2(13) . . . . ?
C62 C61 C63 F105 -161.5(11) . . . . ?
O12 C61 C63 F103 -47.8(11) . . . . ?
C64 C61 C63 F103 -165.3(10) . . . . ?
C62 C61 C63 F103 75.5(13) . . . . ?
O12 C61 C64 F107 -42.9(15) . . . . ?
C63 C61 C64 F107 73.6(13) . . . . ?
C62 C61 C64 F107 -168.0(11) . . . . ?
O12 C61 C64 F108 75.7(14) . . . . ?
C63 C61 C64 F108 -167.9(10) . . . . ?
C62 C61 C64 F108 -49.4(14) . . . . ?
O12 C61 C64 F106 -164.7(11) . . . . ?
C63 C61 C64 F106 -48.2(14) . . . . ?
C62 C61 C64 F106 70.2(13) . . . . ?
